data_2229849
loop_
_publ_author_name
'Arnold, Thomas'
'Braunschweig, Holger'
'Gruss, Katrin'

_publ_section_title
;
 <i>cyclo</i>-Tri-\m-oxido-tris{[(\h^5^,\h^5^)-1,2-bis(cyclopentadienyl)-1,1,2,2-tetramethyldisilane]zirconium(IV)}:
 a trimeric disila-bridged oxidozirconocene
;
_journal_coeditor_code SU2258
_journal_issue 4
_journal_name_full 'Acta Crystallographica Section E'
_journal_page_first m391
_journal_paper_doi 10.1107/S1600536811007094
_journal_volume 67
_journal_year 2011
_chemical_formula_iupac '[Zr3 (C14 H20 Si2)3 O3]'
_chemical_formula_moiety 'C42 H60 O3 Si6 Zr3'
_chemical_formula_sum 'C42 H60 O3 Si6 Zr3'
_chemical_formula_weight 1055.10
_chemical_name_systematic
<i>cyclo</i>-Tri-\m-oxido-tris{[(\h^5^,\h^5^)-1,2-bis(cyclopentadienyl)-1,1,2,2-tetramethyldisilane]zirconium(IV)}
_space_group_IT_number 14
_symmetry_cell_setting monoclinic
_symmetry_space_group_name_Hall '-P 2yn'
_symmetry_space_group_name_H-M 'P 1 21/n 1'
_atom_sites_solution_hydrogens geom
_atom_sites_solution_primary direct
_atom_sites_solution_secondary difmap
_audit_creation_method SHELXL-97
_cell_angle_alpha 90.00
_cell_angle_beta 95.7830(10)
_cell_angle_gamma 90.00
_cell_formula_units_Z 4
_cell_length_a 8.5399(7)
_cell_length_b 26.667(2)
_cell_length_c 20.9072(18)
_cell_measurement_reflns_used 7751
_cell_measurement_temperature 174(2)
_cell_measurement_theta_max 28.19
_cell_measurement_theta_min 2.48
_cell_volume 4737.0(7)
_computing_cell_refinement 'SAINT-Plus-NT (Bruker, 2007)'
_computing_data_collection 'SMART-NT (Bruker, 2007)'
_computing_data_reduction 'SAINT-Plus-NT (Bruker, 2007)'
_computing_molecular_graphics 'ORTEP-3 (Farrugia, 1997)'
_computing_publication_material 'SHELXL97 (Sheldrick, 2008)'
_computing_structure_refinement 'SHELXL97 (Sheldrick, 2008)'
_computing_structure_solution 'SHELXS97 (Sheldrick, 2008)'
_diffrn_ambient_temperature 174(2)
_diffrn_measured_fraction_theta_full 0.997
_diffrn_measured_fraction_theta_max 0.997
_diffrn_measurement_device_type 'Bruker SMART CCD area-detector'
_diffrn_measurement_method '\f and \w'
_diffrn_radiation_monochromator graphite
_diffrn_radiation_source 'sealed tube'
_diffrn_radiation_type MoK\a
_diffrn_radiation_wavelength 0.71073
_diffrn_reflns_av_R_equivalents 0.0474
_diffrn_reflns_av_sigmaI/netI 0.0223
_diffrn_reflns_limit_h_max 11
_diffrn_reflns_limit_h_min -11
_diffrn_reflns_limit_k_max 35
_diffrn_reflns_limit_k_min -35
_diffrn_reflns_limit_l_max 27
_diffrn_reflns_limit_l_min -27
_diffrn_reflns_number 126251
_diffrn_reflns_theta_full 28.34
_diffrn_reflns_theta_max 28.34
_diffrn_reflns_theta_min 1.53
_exptl_absorpt_coefficient_mu 0.835
_exptl_absorpt_correction_T_max 0.860
_exptl_absorpt_correction_T_min 0.56029
_exptl_absorpt_correction_type multi-scan
_exptl_absorpt_process_details '(SADABS; Bruker, 2001)'
_exptl_crystal_colour colourless
_exptl_crystal_density_diffrn 1.479
_exptl_crystal_density_method 'not measured'
_exptl_crystal_description block
_exptl_crystal_F_000 2160
_exptl_crystal_size_max 0.81
_exptl_crystal_size_mid 0.19
_exptl_crystal_size_min 0.18
_refine_diff_density_max 0.595
_refine_diff_density_min -0.302
_refine_ls_extinction_method none
_refine_ls_goodness_of_fit_ref 1.017
_refine_ls_hydrogen_treatment constr
_refine_ls_matrix_type full
_refine_ls_number_parameters 499
_refine_ls_number_reflns 11796
_refine_ls_number_restraints 18
_refine_ls_restrained_S_all 1.025
_refine_ls_R_factor_all 0.0342
_refine_ls_R_factor_gt 0.0270
_refine_ls_shift/su_max 0.046
_refine_ls_shift/su_mean 0.001
_refine_ls_structure_factor_coef Fsqd
_refine_ls_weighting_details 'calc w=1/[\s^2^(Fo^2^)+(0.0320P)^2^+3.3311P] where P=(Fo^2^+2Fc^2^)/3'
_refine_ls_weighting_scheme calc
_refine_ls_wR_factor_gt 0.0650
_refine_ls_wR_factor_ref 0.0693
_reflns_number_gt 10301
_reflns_number_total 11796
_reflns_threshold_expression I>2\s(I)
_cod_data_source_file su2258.cif
_cod_data_source_block I
_cod_original_cell_volume 4737.1(7)
_cod_original_sg_symbol_H-M 'P 21/n'
_cod_database_code 2229849
_cod_database_fobs_code 2229849

loop_
_symmetry_equiv_pos_as_xyz
'x, y, z'
'-x+1/2, y+1/2, -z+1/2'
'-x, -y, -z'
'x-1/2, -y-1/2, z-1/2'

loop_
_atom_site_type_symbol
_atom_site_label
_atom_site_fract_x
_atom_site_fract_y
_atom_site_fract_z
_atom_site_U_iso_or_equiv
_atom_site_adp_type
_atom_site_calc_flag
_atom_site_refinement_flags
_atom_site_occupancy
_atom_site_disorder_assembly
_atom_site_disorder_group
C C1 0.7213(2) 0.22238(8) 0.51654(11) 0.0328(5) Uani d . 1 . .
H H1A 0.6603 0.2539 0.5066 0.039 Uiso calc R 1 . .
C C2 0.7067(2) 0.19067(8) 0.56930(10) 0.0284(4) Uani d . 1 . .
H H2A 0.6329 0.1961 0.6029 0.034 Uiso calc R 1 . .
C C3 0.7954(2) 0.14646(7) 0.56227(10) 0.0261(4) Uani d . 1 . .
C C4 0.8624(2) 0.15173(8) 0.50292(10) 0.0299(4) Uani d . 1 . .
H H4A 0.9167 0.1244 0.4810 0.036 Uiso calc R 1 . .
C C5 0.8176(3) 0.19807(9) 0.47515(10) 0.0342(5) Uani d . 1 . .
H H5A 0.8355 0.2092 0.4308 0.041 Uiso calc R 1 . .
C C6 1.1834(2) 0.14016(7) 0.61006(10) 0.0282(4) Uani d . 1 . .
C C7 1.2177(2) 0.15608(8) 0.54777(11) 0.0317(4) Uani d . 1 . .
H H7A 1.2087 0.1345 0.5084 0.038 Uiso calc R 1 . .
C C8 1.2856(2) 0.20391(8) 0.55204(12) 0.0337(5) Uani d . 1 . .
H H8A 1.3357 0.2214 0.5170 0.040 Uiso calc R 1 . .
C C9 1.2957(2) 0.21886(8) 0.61711(11) 0.0315(4) Uani d . 1 . .
H H9A 1.3551 0.2486 0.6359 0.038 Uiso calc R 1 . .
C C10 1.2351(2) 0.17991(8) 0.65234(10) 0.0287(4) Uani d . 1 . .
H H10A 1.2421 0.1782 0.7003 0.034 Uiso calc R 1 . .
C C11 0.7759(3) 0.41182(8) 0.54850(11) 0.0327(5) Uani d . 1 . .
H H11A 0.7300 0.4315 0.5828 0.039 Uiso calc R 1 . .
C C12 0.7283(2) 0.36354(9) 0.52729(11) 0.0320(5) Uani d . 1 . .
H H12A 0.6427 0.3433 0.5441 0.038 Uiso calc R 1 . .
C C13 0.8012(2) 0.35271(8) 0.47164(10) 0.0297(4) Uani d . 1 . .
H H13A 0.7761 0.3233 0.4428 0.036 Uiso calc R 1 . .
C C14 0.8978(2) 0.39380(8) 0.45760(10) 0.0277(4) Uani d . 1 . .
C C15 0.8801(3) 0.43033(8) 0.50643(10) 0.0305(4) Uani d . 1 . .
H H15A 0.9204 0.4655 0.5062 0.037 Uiso calc R 1 . .
C C16 1.3216(2) 0.34470(8) 0.55898(10) 0.0285(4) Uani d . 1 . .
H H16A 1.3731 0.3129 0.5467 0.034 Uiso calc R 1 . .
C C17 1.2791(2) 0.38501(8) 0.51635(10) 0.0284(4) Uani d . 1 . .
C C18 1.2374(2) 0.42519(8) 0.55611(11) 0.0319(4) Uani d . 1 . .
H H18A 1.2150 0.4603 0.5412 0.038 Uiso calc R 1 . .
C C19 1.2514(2) 0.40956(8) 0.62041(11) 0.0324(4) Uani d . 1 . .
H H19A 1.2441 0.4317 0.6586 0.039 Uiso calc R 1 . .
C C20 1.3033(2) 0.35943(8) 0.62218(10) 0.0299(4) Uani d . 1 . .
H H20A 1.3414 0.3403 0.6619 0.036 Uiso calc R 1 . .
C C21 0.6492(2) 0.33987(8) 0.68829(10) 0.0262(4) Uani d . 1 . .
H H21A 0.6292 0.3695 0.6594 0.031 Uiso calc R 1 . .
C C22 0.6743(2) 0.34198(8) 0.75636(10) 0.0263(4) Uani d . 1 . .
C C23 0.6692(2) 0.29136(8) 0.77796(11) 0.0314(4) Uani d . 1 . .
H H23A 0.6692 0.2807 0.8238 0.038 Uiso calc R 1 . .
C C24 0.6437(2) 0.25944(8) 0.72465(11) 0.0315(4) Uani d . 1 . .
H H24A 0.6199 0.2228 0.7261 0.038 Uiso calc R 1 . .
C C25 0.6322(2) 0.28962(8) 0.66893(11) 0.0284(4) Uani d . 1 . .
H H25A 0.5967 0.2779 0.6244 0.034 Uiso calc R 1 . .
C C26 1.1070(3) 0.25610(8) 0.80557(10) 0.0321(5) Uani d . 1 . .
H H26A 1.1140 0.2193 0.8147 0.039 Uiso calc R 1 . .
C C27 1.2057(2) 0.28335(8) 0.76768(11) 0.0320(5) Uani d . 1 . .
H H27A 1.2935 0.2690 0.7451 0.038 Uiso calc R 1 . .
C C28 1.1749(2) 0.33442(8) 0.77549(10) 0.0289(4) Uani d . 1 . .
H H28A 1.2379 0.3624 0.7592 0.035 Uiso calc R 1 . .
C C29 1.0565(2) 0.34020(8) 0.81813(9) 0.0267(4) Uani d . 1 . .
C C30 1.0175(3) 0.29074(8) 0.83664(10) 0.0291(4) Uani d . 1 . .
H H30A 0.9503 0.2824 0.8717 0.035 Uiso calc R 1 . .
O O1 1.02907(16) 0.28389(5) 0.54315(7) 0.0248(3) Uani d . 1 . .
O O3 0.96712(16) 0.34911(5) 0.65279(6) 0.0243(3) Uani d . 1 . .
O O2 0.94862(15) 0.23813(5) 0.66530(6) 0.0243(3) Uani d . 1 . .
C C40 0.7028(3) 0.03762(9) 0.58643(13) 0.0459(6) Uani d . 1 . .
H H40A 0.5911 0.0467 0.5803 0.069 Uiso calc R 1 . .
H H40B 0.7175 0.0096 0.6167 0.069 Uiso calc R 1 . .
H H40C 0.7381 0.0277 0.5451 0.069 Uiso calc R 1 . .
C C50 1.0053(3) 0.40639(11) 0.93348(12) 0.0506(7) Uani d . 1 . .
H H50A 1.1182 0.4099 0.9467 0.076 Uiso calc R 1 . .
H H50B 0.9654 0.3763 0.9532 0.076 Uiso calc R 1 . .
H H50C 0.9495 0.4359 0.9474 0.076 Uiso calc R 1 . .
C C44 0.9865(3) 0.46377(9) 0.35259(12) 0.0438(6) Uani d . 1 . .
H H44A 0.8736 0.4700 0.3426 0.066 Uiso calc R 1 . .
H H44B 1.0389 0.4662 0.3131 0.066 Uiso calc R 1 . .
H H44C 1.0309 0.4888 0.3837 0.066 Uiso calc R 1 . .
C C42 1.1673(3) 0.06300(10) 0.71522(13) 0.0490(6) Uani d . 1 . .
H H42A 1.2826 0.0622 0.7195 0.074 Uiso calc R 1 . .
H H42B 1.1270 0.0300 0.7260 0.074 Uiso calc R 1 . .
H H42C 1.1314 0.0882 0.7446 0.074 Uiso calc R 1 . .
C C41 0.7481(4) 0.11258(11) 0.69697(13) 0.0524(7) Uani d . 1 . .
H H41A 0.6362 0.1212 0.6897 0.079 Uiso calc R 1 . .
H H41B 0.8079 0.1419 0.7139 0.079 Uiso calc R 1 . .
H H41C 0.7623 0.0850 0.7280 0.079 Uiso calc R 1 . .
C C51 1.0762(3) 0.45204(10) 0.80427(15) 0.0524(7) Uani d . 1 . .
H H51A 1.1889 0.4510 0.8189 0.079 Uiso calc R 1 . .
H H51B 1.0329 0.4845 0.8155 0.079 Uiso calc R 1 . .
H H51C 1.0611 0.4475 0.7575 0.079 Uiso calc R 1 . .
C C45 0.9447(3) 0.35051(10) 0.32789(12) 0.0462(6) Uani d . 1 . .
H H45A 0.8315 0.3549 0.3163 0.069 Uiso calc R 1 . .
H H45B 0.9643 0.3172 0.3467 0.069 Uiso calc R 1 . .
H H45C 1.0003 0.3538 0.2893 0.069 Uiso calc R 1 . .
C C43 1.1529(3) 0.03121(9) 0.57251(14) 0.0477(6) Uani d . 1 . .
H H43A 1.2680 0.0294 0.5752 0.072 Uiso calc R 1 . .
H H43B 1.1114 0.0407 0.5288 0.072 Uiso calc R 1 . .
H H43C 1.1106 -0.0016 0.5831 0.072 Uiso calc R 1 . .
C C46 1.4204(4) 0.43439(13) 0.40350(16) 0.0652(9) Uani d U 1 . .
H H46A 1.5272 0.4263 0.4223 0.098 Uiso calc R 1 . .
H H46B 1.3895 0.4672 0.4192 0.098 Uiso calc R 1 . .
H H46C 1.4178 0.4353 0.3565 0.098 Uiso calc R 1 . .
C C47 1.3436(4) 0.32184(12) 0.40230(15) 0.0629(8) Uani d U 1 . .
H H47A 1.4512 0.3153 0.4213 0.094 Uiso calc R 1 . .
H H47B 1.3399 0.3204 0.3553 0.094 Uiso calc R 1 . .
H H47C 1.2725 0.2965 0.4172 0.094 Uiso calc R 1 . .
C C49 0.5711(3) 0.39843(13) 0.87020(13) 0.0566(8) Uani d . 1 . .
H H49A 0.4614 0.3999 0.8512 0.085 Uiso calc R 1 . .
H H49B 0.5930 0.4271 0.8990 0.085 Uiso calc R 1 . .
H H49C 0.5884 0.3672 0.8947 0.085 Uiso calc R 1 . .
C C48 0.6556(4) 0.45442(10) 0.74902(14) 0.0559(7) Uani d U 1 . .
H H48A 0.5470 0.4509 0.7294 0.084 Uiso calc R 1 . .
H H48B 0.7273 0.4547 0.7153 0.084 Uiso calc R 1 . .
H H48C 0.6663 0.4859 0.7733 0.084 Uiso calc R 1 . .
Si Si1 0.82032(7) 0.09271(2) 0.61928(3) 0.02879(12) Uani d . 1 . .
Si Si2 1.09300(7) 0.07936(2) 0.63085(3) 0.03072(13) Uani d . 1 . .
Si Si3 1.01722(7) 0.39946(2) 0.38769(3) 0.02995(12) Uani d . 1 . .
Si Si4 1.28066(8) 0.38554(3) 0.42733(3) 0.03512(14) Uani d . 1 . .
Si Si5 0.70555(7) 0.40033(2) 0.80469(3) 0.03030(12) Uani d . 1 . .
Si Si6 0.97278(7) 0.40082(2) 0.84410(3) 0.02893(12) Uani d . 1 . .
Zr Zr1 1.00124(2) 0.216851(7) 0.579718(9) 0.02146(5) Uani d . 1 . .
Zr Zr2 1.02592(2) 0.355885(7) 0.564699(9) 0.02160(5) Uani d . 1 . .
Zr Zr3 0.91738(2) 0.298490(7) 0.716405(9) 0.02088(5) Uani d . 1 . .

loop_
_atom_site_aniso_label
_atom_site_aniso_U_11
_atom_site_aniso_U_22
_atom_site_aniso_U_33
_atom_site_aniso_U_12
_atom_site_aniso_U_13
_atom_site_aniso_U_23
C1 0.0231(10) 0.0306(10) 0.0422(12) -0.0019(8) -0.0082(9) 0.0036(9)
C2 0.0185(9) 0.0303(10) 0.0356(11) -0.0030(8) -0.0016(8) -0.0022(8)
C3 0.0228(9) 0.0280(10) 0.0271(10) -0.0041(7) -0.0001(7) -0.0026(8)
C4 0.0290(10) 0.0337(11) 0.0266(10) -0.0062(8) 0.0006(8) -0.0069(8)
C5 0.0322(11) 0.0414(12) 0.0273(10) -0.0116(9) -0.0048(8) 0.0020(9)
C6 0.0229(10) 0.0264(10) 0.0341(11) 0.0051(7) -0.0021(8) -0.0025(8)
C7 0.0249(10) 0.0341(11) 0.0364(11) 0.0037(8) 0.0045(8) -0.0058(9)
C8 0.0204(10) 0.0373(12) 0.0448(13) 0.0011(8) 0.0096(9) 0.0005(9)
C9 0.0167(9) 0.0308(10) 0.0459(12) -0.0003(8) -0.0025(8) -0.0027(9)
C10 0.0228(10) 0.0270(10) 0.0348(11) 0.0043(8) -0.0047(8) -0.0020(8)
C11 0.0273(10) 0.0371(11) 0.0334(11) 0.0110(9) 0.0016(8) 0.0044(9)
C12 0.0178(9) 0.0413(12) 0.0360(11) 0.0016(8) -0.0013(8) 0.0094(9)
C13 0.0239(10) 0.0330(11) 0.0305(10) -0.0016(8) -0.0051(8) 0.0044(8)
C14 0.0267(10) 0.0291(10) 0.0263(10) 0.0029(8) -0.0020(8) 0.0060(8)
C15 0.0315(11) 0.0268(10) 0.0324(11) 0.0066(8) -0.0008(8) 0.0074(8)
C16 0.0163(9) 0.0318(10) 0.0373(11) -0.0007(7) 0.0022(8) 0.0048(8)
C17 0.0215(9) 0.0305(10) 0.0334(10) -0.0045(8) 0.0035(8) 0.0037(8)
C18 0.0268(10) 0.0260(10) 0.0424(12) -0.0056(8) 0.0017(9) 0.0022(9)
C19 0.0255(10) 0.0355(11) 0.0359(11) -0.0084(8) 0.0005(8) -0.0049(9)
C20 0.0163(9) 0.0402(12) 0.0321(10) -0.0026(8) -0.0030(7) 0.0067(9)
C21 0.0180(9) 0.0300(10) 0.0299(10) 0.0026(7) -0.0015(7) -0.0008(8)
C22 0.0199(9) 0.0304(10) 0.0288(10) 0.0018(7) 0.0041(7) -0.0004(8)
C23 0.0235(10) 0.0383(12) 0.0334(11) 0.0000(8) 0.0079(8) 0.0039(9)
C24 0.0205(9) 0.0290(10) 0.0456(12) -0.0036(8) 0.0056(8) -0.0004(9)
C25 0.0163(9) 0.0323(10) 0.0358(11) 0.0000(7) -0.0015(8) -0.0054(8)
C26 0.0320(11) 0.0303(11) 0.0317(11) 0.0055(8) -0.0085(8) 0.0012(8)
C27 0.0204(10) 0.0420(12) 0.0322(11) 0.0054(8) -0.0043(8) -0.0045(9)
C28 0.0217(9) 0.0355(11) 0.0282(10) -0.0028(8) -0.0038(8) -0.0027(8)
C29 0.0249(10) 0.0301(10) 0.0241(9) 0.0000(8) -0.0023(7) -0.0009(8)
C30 0.0306(11) 0.0328(11) 0.0224(9) 0.0018(8) -0.0043(8) 0.0037(8)
O1 0.0232(7) 0.0230(7) 0.0280(7) -0.0003(5) 0.0016(5) 0.0009(5)
O3 0.0220(7) 0.0251(7) 0.0256(7) 0.0002(5) 0.0010(5) 0.0012(5)
O2 0.0219(7) 0.0249(7) 0.0258(7) 0.0005(5) 0.0014(5) -0.0006(5)
C40 0.0489(15) 0.0333(12) 0.0532(15) -0.0121(11) -0.0068(12) 0.0075(11)
C50 0.0558(16) 0.0606(17) 0.0325(12) 0.0214(13) -0.0092(11) -0.0134(11)
C44 0.0572(16) 0.0370(12) 0.0362(12) -0.0021(11) 0.0006(11) 0.0092(10)
C42 0.0546(16) 0.0438(14) 0.0457(14) 0.0000(12) -0.0094(12) 0.0085(11)
C41 0.0704(19) 0.0514(16) 0.0383(14) 0.0098(14) 0.0194(13) 0.0034(12)
C51 0.0473(15) 0.0325(13) 0.079(2) -0.0049(11) 0.0134(14) 0.0017(13)
C45 0.0543(16) 0.0462(14) 0.0378(13) -0.0060(12) 0.0033(11) -0.0084(11)
C43 0.0515(16) 0.0320(12) 0.0596(16) 0.0025(11) 0.0054(13) -0.0100(11)
C46 0.0470(16) 0.088(2) 0.0612(17) -0.0172(15) 0.0080(13) 0.0302(16)
C47 0.0634(18) 0.0707(19) 0.0531(16) 0.0266(15) -0.0004(14) -0.0145(14)
C49 0.0445(15) 0.082(2) 0.0451(15) 0.0015(14) 0.0133(12) -0.0245(14)
C48 0.0704(18) 0.0362(13) 0.0553(16) 0.0094(12) -0.0220(14) -0.0030(12)
Si1 0.0312(3) 0.0253(3) 0.0298(3) -0.0025(2) 0.0026(2) 0.0005(2)
Si2 0.0323(3) 0.0238(3) 0.0349(3) 0.0012(2) -0.0026(2) -0.0009(2)
Si3 0.0334(3) 0.0306(3) 0.0255(3) -0.0012(2) 0.0018(2) 0.0033(2)
Si4 0.0310(3) 0.0436(4) 0.0316(3) 0.0013(3) 0.0072(2) 0.0056(3)
Si5 0.0303(3) 0.0314(3) 0.0286(3) 0.0061(2) -0.0003(2) -0.0051(2)
Si6 0.0300(3) 0.0277(3) 0.0283(3) 0.0008(2) -0.0015(2) -0.0035(2)
Zr1 0.01822(9) 0.02122(9) 0.02454(9) -0.00059(6) 0.00019(7) -0.00107(7)
Zr2 0.01809(9) 0.02180(9) 0.02452(9) -0.00035(6) 0.00018(7) 0.00312(7)
Zr3 0.01773(9) 0.02240(9) 0.02217(9) 0.00036(6) 0.00037(6) 0.00030(7)

loop_
_atom_type_symbol
_atom_type_description
_atom_type_scat_dispersion_real
_atom_type_scat_dispersion_imag
_atom_type_scat_source
C C 0.0033 0.0016 'International Tables Vol C Tables 4.2.6.8 and 6.1.1.4'
H H 0.0000 0.0000 'International Tables Vol C Tables 4.2.6.8 and 6.1.1.4'
Si Si 0.0817 0.0704 'International Tables Vol C Tables 4.2.6.8 and 6.1.1.4'
Zr Zr -2.9673 0.5597 'International Tables Vol C Tables 4.2.6.8 and 6.1.1.4'
O O 0.0106 0.0060 'International Tables Vol C Tables 4.2.6.8 and 6.1.1.4'

loop_
_geom_angle_atom_site_label_1
_geom_angle_atom_site_label_2
_geom_angle_atom_site_label_3
_geom_angle_site_symmetry_1
_geom_angle_site_symmetry_3
_geom_angle
_geom_angle_publ_flag
C2 C1 C5 . . 107.96(19) ?
C2 C1 Zr1 . . 73.67(12) ?
C5 C1 Zr1 . . 74.01(12) ?
C2 C1 H1A . . 125.7 ?
C5 C1 H1A . . 125.7 ?
Zr1 C1 H1A . . 125.7 ?
C1 C2 C3 . . 109.18(19) ?
C1 C2 Zr1 . . 75.06(12) ?
C3 C2 Zr1 . . 73.09(11) ?
C1 C2 H2A . . 125.1 ?
C3 C2 H2A . . 125.1 ?
Zr1 C2 H2A . . 125.1 ?
C2 C3 C4 . . 105.90(18) ?
C2 C3 Si1 . . 126.99(16) ?
C4 C3 Si1 . . 127.11(16) ?
C2 C3 Zr1 . . 75.10(11) ?
C4 C3 Zr1 . . 73.92(11) ?
Si1 C3 Zr1 . . 116.01(9) ?
C5 C4 C3 . . 109.33(19) ?
C5 C4 Zr1 . . 75.69(12) ?
C3 C4 Zr1 . . 73.93(11) ?
C5 C4 H4A . . 124.9 ?
C3 C4 H4A . . 124.9 ?
Zr1 C4 H4A . . 124.9 ?
C4 C5 C1 . . 107.62(19) ?
C4 C5 Zr1 . . 72.91(12) ?
C1 C5 Zr1 . . 74.67(12) ?
C4 C5 H5A . . 125.8 ?
C1 C5 H5A . . 125.8 ?
Zr1 C5 H5A . . 125.8 ?
C10 C6 C7 . . 105.43(19) ?
C10 C6 Si2 . . 127.80(17) ?
C7 C6 Si2 . . 126.76(16) ?
C10 C6 Zr1 . . 72.96(11) ?
C7 C6 Zr1 . . 73.58(12) ?
Si2 C6 Zr1 . . 119.17(9) ?
C8 C7 C6 . . 109.53(19) ?
C8 C7 Zr1 . . 73.51(12) ?
C6 C7 Zr1 . . 74.57(11) ?
C8 C7 H7A . . 125.0 ?
C6 C7 H7A . . 125.0 ?
Zr1 C7 H7A . . 125.0 ?
C7 C8 C9 . . 107.6(2) ?
C7 C8 Zr1 . . 75.07(12) ?
C9 C8 Zr1 . . 73.33(12) ?
C7 C8 H8A . . 125.7 ?
C9 C8 H8A . . 125.7 ?
Zr1 C8 H8A . . 125.7 ?
C10 C9 C8 . . 107.89(19) ?
C10 C9 Zr1 . . 75.01(12) ?
C8 C9 Zr1 . . 74.75(12) ?
C10 C9 H9A . . 125.5 ?
C8 C9 H9A . . 125.5 ?
Zr1 C9 H9A . . 125.5 ?
C9 C10 C6 . . 109.5(2) ?
C9 C10 Zr1 . . 73.32(12) ?
C6 C10 Zr1 . . 75.24(11) ?
C9 C10 H10A . . 125.0 ?
C6 C10 H10A . . 125.0 ?
Zr1 C10 H10A . . 125.0 ?
C15 C11 C12 . . 107.8(2) ?
C15 C11 Zr2 . . 73.67(12) ?
C12 C11 Zr2 . . 73.96(12) ?
C15 C11 H11A . . 125.7 ?
C12 C11 H11A . . 125.7 ?
Zr2 C11 H11A . . 125.7 ?
C13 C12 C11 . . 108.11(19) ?
C13 C12 Zr2 . . 74.36(12) ?
C11 C12 Zr2 . . 74.55(12) ?
C13 C12 H12A . . 125.5 ?
C11 C12 H12A . . 125.5 ?
Zr2 C12 H12A . . 125.5 ?
C12 C13 C14 . . 109.16(19) ?
C12 C13 Zr2 . . 74.21(12) ?
C14 C13 Zr2 . . 74.23(11) ?
C12 C13 H13A . . 125.1 ?
C14 C13 H13A . . 125.1 ?
Zr2 C13 H13A . . 125.1 ?
C13 C14 C15 . . 105.79(18) ?
C13 C14 Si3 . . 126.71(16) ?
C15 C14 Si3 . . 127.46(16) ?
C13 C14 Zr2 . . 74.00(11) ?
C15 C14 Zr2 . . 73.46(11) ?
Si3 C14 Zr2 . . 119.34(9) ?
C11 C15 C14 . . 109.12(19) ?
C11 C15 Zr2 . . 74.93(12) ?
C14 C15 Zr2 . . 74.48(11) ?
C11 C15 H15A . . 125.0 ?
C14 C15 H15A . . 125.0 ?
Zr2 C15 H15A . . 125.0 ?
C20 C16 C17 . . 109.48(19) ?
C20 C16 Zr2 . . 73.68(11) ?
C17 C16 Zr2 . . 75.52(11) ?
C20 C16 H16A . . 124.9 ?
C17 C16 H16A . . 124.9 ?
Zr2 C16 H16A . . 124.9 ?
C16 C17 C18 . . 105.46(19) ?
C16 C17 Si4 . . 127.28(17) ?
C18 C17 Si4 . . 127.26(16) ?
C16 C17 Zr2 . . 72.51(11) ?
C18 C17 Zr2 . . 74.37(12) ?
Si4 C17 Zr2 . . 118.76(9) ?
C19 C18 C17 . . 109.53(19) ?
C19 C18 Zr2 . . 73.44(12) ?
C17 C18 Zr2 . . 73.86(11) ?
C19 C18 H18A . . 125.0 ?
C17 C18 H18A . . 125.0 ?
Zr2 C18 H18A . . 125.0 ?
C18 C19 C20 . . 107.7(2) ?
C18 C19 Zr2 . . 75.20(12) ?
C20 C19 Zr2 . . 72.79(12) ?
C18 C19 H19A . . 125.8 ?
C20 C19 H19A . . 125.8 ?
Zr2 C19 H19A . . 125.8 ?
C16 C20 C19 . . 107.82(19) ?
C16 C20 Zr2 . . 74.44(11) ?
C19 C20 Zr2 . . 75.36(12) ?
C16 C20 H20A . . 125.5 ?
C19 C20 H20A . . 125.5 ?
Zr2 C20 H20A . . 125.5 ?
C25 C21 C22 . . 109.14(18) ?
C25 C21 Zr3 . . 73.63(11) ?
C22 C21 Zr3 . . 75.24(11) ?
C25 C21 H21A . . 125.1 ?
C22 C21 H21A . . 125.1 ?
Zr3 C21 H21A . . 125.1 ?
C21 C22 C23 . . 105.90(18) ?
C21 C22 Si5 . . 125.24(15) ?
C23 C22 Si5 . . 128.86(16) ?
C21 C22 Zr3 . . 72.76(11) ?
C23 C22 Zr3 . . 74.28(11) ?
Si5 C22 Zr3 . . 118.30(9) ?
C24 C23 C22 . . 109.29(19) ?
C24 C23 Zr3 . . 73.68(12) ?
C22 C23 Zr3 . . 73.80(11) ?
C24 C23 H23A . . 125.1 ?
C22 C23 H23A . . 125.1 ?
Zr3 C23 H23A . . 125.1 ?
C23 C24 C25 . . 107.60(19) ?
C23 C24 Zr3 . . 74.89(12) ?
C25 C24 Zr3 . . 72.72(11) ?
C23 C24 H24A . . 125.8 ?
C25 C24 H24A . . 125.8 ?
Zr3 C24 H24A . . 125.8 ?
C21 C25 C24 . . 108.06(19) ?
C21 C25 Zr3 . . 74.46(11) ?
C24 C25 Zr3 . . 75.33(12) ?
C21 C25 H25A . . 125.4 ?
C24 C25 H25A . . 125.4 ?
Zr3 C25 H25A . . 125.4 ?
C30 C26 C27 . . 107.76(19) ?
C30 C26 Zr3 . . 73.50(11) ?
C27 C26 Zr3 . . 74.84(12) ?
C30 C26 H26A . . 125.7 ?
C27 C26 H26A . . 125.7 ?
Zr3 C26 H26A . . 125.7 ?
C28 C27 C26 . . 107.74(19) ?
C28 C27 Zr3 . . 73.57(11) ?
C26 C27 Zr3 . . 73.70(12) ?
C28 C27 H27A . . 125.8 ?
C26 C27 H27A . . 125.8 ?
Zr3 C27 H27A . . 125.8 ?
C27 C28 C29 . . 109.43(19) ?
C27 C28 Zr3 . . 75.27(12) ?
C29 C28 Zr3 . . 73.53(11) ?
C27 C28 H28A . . 125.0 ?
C29 C28 H28A . . 125.0 ?
Zr3 C28 H28A . . 125.0 ?
C28 C29 C30 . . 105.70(18) ?
C28 C29 Si6 . . 126.32(16) ?
C30 C29 Si6 . . 127.98(16) ?
C28 C29 Zr3 . . 74.57(11) ?
C30 C29 Zr3 . . 73.97(11) ?
Si6 C29 Zr3 . . 117.01(9) ?
C26 C30 C29 . . 109.36(19) ?
C26 C30 Zr3 . . 75.14(12) ?
C29 C30 Zr3 . . 74.01(11) ?
C26 C30 H30A . . 125.0 ?
C29 C30 H30A . . 125.0 ?
Zr3 C30 H30A . . 125.0 ?
Zr1 O1 Zr2 . . 142.22(8) ?
Zr2 O3 Zr3 . . 142.00(7) ?
Zr3 O2 Zr1 . . 141.73(7) ?
Si1 C40 H40A . . 109.5 ?
Si1 C40 H40B . . 109.5 ?
H40A C40 H40B . . 109.5 ?
Si1 C40 H40C . . 109.5 ?
H40A C40 H40C . . 109.5 ?
H40B C40 H40C . . 109.5 ?
Si6 C50 H50A . . 109.5 ?
Si6 C50 H50B . . 109.5 ?
H50A C50 H50B . . 109.5 ?
Si6 C50 H50C . . 109.5 ?
H50A C50 H50C . . 109.5 ?
H50B C50 H50C . . 109.5 ?
Si3 C44 H44A . . 109.5 ?
Si3 C44 H44B . . 109.5 ?
H44A C44 H44B . . 109.5 ?
Si3 C44 H44C . . 109.5 ?
H44A C44 H44C . . 109.5 ?
H44B C44 H44C . . 109.5 ?
Si2 C42 H42A . . 109.5 ?
Si2 C42 H42B . . 109.5 ?
H42A C42 H42B . . 109.5 ?
Si2 C42 H42C . . 109.5 ?
H42A C42 H42C . . 109.5 ?
H42B C42 H42C . . 109.5 ?
Si1 C41 H41A . . 109.5 ?
Si1 C41 H41B . . 109.5 ?
H41A C41 H41B . . 109.5 ?
Si1 C41 H41C . . 109.5 ?
H41A C41 H41C . . 109.5 ?
H41B C41 H41C . . 109.5 ?
Si6 C51 H51A . . 109.5 ?
Si6 C51 H51B . . 109.5 ?
H51A C51 H51B . . 109.5 ?
Si6 C51 H51C . . 109.5 ?
H51A C51 H51C . . 109.5 ?
H51B C51 H51C . . 109.5 ?
Si3 C45 H45A . . 109.5 ?
Si3 C45 H45B . . 109.5 ?
H45A C45 H45B . . 109.5 ?
Si3 C45 H45C . . 109.5 ?
H45A C45 H45C . . 109.5 ?
H45B C45 H45C . . 109.5 ?
Si2 C43 H43A . . 109.5 ?
Si2 C43 H43B . . 109.5 ?
H43A C43 H43B . . 109.5 ?
Si2 C43 H43C . . 109.5 ?
H43A C43 H43C . . 109.5 ?
H43B C43 H43C . . 109.5 ?
Si4 C46 H46A . . 109.5 ?
Si4 C46 H46B . . 109.5 ?
H46A C46 H46B . . 109.5 ?
Si4 C46 H46C . . 109.5 ?
H46A C46 H46C . . 109.5 ?
H46B C46 H46C . . 109.5 ?
Si4 C47 H47A . . 109.5 ?
Si4 C47 H47B . . 109.5 ?
H47A C47 H47B . . 109.5 ?
Si4 C47 H47C . . 109.5 ?
H47A C47 H47C . . 109.5 ?
H47B C47 H47C . . 109.5 ?
Si5 C49 H49A . . 109.5 ?
Si5 C49 H49B . . 109.5 ?
H49A C49 H49B . . 109.5 ?
Si5 C49 H49C . . 109.5 ?
H49A C49 H49C . . 109.5 ?
H49B C49 H49C . . 109.5 ?
Si5 C48 H48A . . 109.5 ?
Si5 C48 H48B . . 109.5 ?
H48A C48 H48B . . 109.5 ?
Si5 C48 H48C . . 109.5 ?
H48A C48 H48C . . 109.5 ?
H48B C48 H48C . . 109.5 ?
C3 Si1 C40 . . 110.30(10) ?
C3 Si1 C41 . . 108.13(11) ?
C40 Si1 C41 . . 109.23(14) ?
C3 Si1 Si2 . . 103.36(7) ?
C40 Si1 Si2 . . 114.17(9) ?
C41 Si1 Si2 . . 111.37(10) ?
C42 Si2 C6 . . 108.31(11) ?
C42 Si2 C43 . . 111.43(13) ?
C6 Si2 C43 . . 107.26(11) ?
C42 Si2 Si1 . . 111.89(10) ?
C6 Si2 Si1 . . 105.90(7) ?
C43 Si2 Si1 . . 111.71(9) ?
C45 Si3 C14 . . 107.25(11) ?
C45 Si3 C44 . . 110.69(12) ?
C14 Si3 C44 . . 108.30(11) ?
C45 Si3 Si4 . . 111.52(10) ?
C14 Si3 Si4 . . 106.85(7) ?
C44 Si3 Si4 . . 111.99(9) ?
C17 Si4 C46 . . 109.92(13) ?
C17 Si4 C47 . . 107.67(12) ?
C46 Si4 C47 . . 110.44(17) ?
C17 Si4 Si3 . . 104.54(7) ?
C46 Si4 Si3 . . 114.26(11) ?
C47 Si4 Si3 . . 109.67(11) ?
C22 Si5 C49 . . 108.01(12) ?
C22 Si5 C48 . . 107.15(11) ?
C49 Si5 C48 . . 110.88(15) ?
C22 Si5 Si6 . . 106.07(7) ?
C49 Si5 Si6 . . 112.91(10) ?
C48 Si5 Si6 . . 111.47(11) ?
C50 Si6 C51 . . 111.02(15) ?
C50 Si6 C29 . . 109.67(11) ?
C51 Si6 C29 . . 106.92(11) ?
C50 Si6 Si5 . . 113.16(10) ?
C51 Si6 Si5 . . 109.53(10) ?
C29 Si6 Si5 . . 106.25(7) ?
O1 Zr1 O2 . . 97.96(6) ?
O1 Zr1 C9 . . 86.92(6) ?
O2 Zr1 C9 . . 91.35(7) ?
O1 Zr1 C4 . . 115.91(6) ?
O2 Zr1 C4 . . 128.89(6) ?
C9 Zr1 C4 . . 125.60(7) ?
O1 Zr1 C3 . . 135.67(6) ?
O2 Zr1 C3 . . 97.11(6) ?
C9 Zr1 C3 . . 134.05(7) ?
C4 Zr1 C3 . . 32.15(6) ?
O1 Zr1 C8 . . 83.16(6) ?
O2 Zr1 C8 . . 123.28(7) ?
C9 Zr1 C8 . . 31.93(7) ?
C4 Zr1 C8 . . 98.92(7) ?
C3 Zr1 C8 . . 121.11(7) ?
O1 Zr1 C10 . . 117.32(6) ?
O2 Zr1 C10 . . 79.01(6) ?
C9 Zr1 C10 . . 31.68(7) ?
C4 Zr1 C10 . . 112.98(7) ?
C3 Zr1 C10 . . 106.39(6) ?
C8 Zr1 C10 . . 52.38(7) ?
O1 Zr1 C7 . . 110.50(6) ?
O2 Zr1 C7 . . 130.28(6) ?
C9 Zr1 C7 . . 52.27(7) ?
C4 Zr1 C7 . . 73.34(7) ?
C3 Zr1 C7 . . 90.11(7) ?
C8 Zr1 C7 . . 31.42(7) ?
C10 Zr1 C7 . . 51.97(7) ?
O1 Zr1 C2 . . 111.43(6) ?
O2 Zr1 C2 . . 81.15(6) ?
C9 Zr1 C2 . . 160.89(7) ?
C4 Zr1 C2 . . 52.03(7) ?
C3 Zr1 C2 . . 31.81(6) ?
C8 Zr1 C2 . . 150.67(7) ?
C10 Zr1 C2 . . 129.21(7) ?
C7 Zr1 C2 . . 121.27(7) ?
O1 Zr1 C5 . . 86.26(6) ?
O2 Zr1 C5 . . 130.04(7) ?
C9 Zr1 C5 . . 138.60(8) ?
C4 Zr1 C5 . . 31.40(7) ?
C3 Zr1 C5 . . 52.86(7) ?
C8 Zr1 C5 . . 106.68(8) ?
C10 Zr1 C5 . . 141.70(7) ?
C7 Zr1 C5 . . 92.75(7) ?
C2 Zr1 C5 . . 51.88(7) ?
O1 Zr1 C6 . . 135.58(6) ?
O2 Zr1 C6 . . 100.94(6) ?
C9 Zr1 C6 . . 53.01(7) ?
C4 Zr1 C6 . . 81.29(7) ?
C3 Zr1 C6 . . 81.06(7) ?
C8 Zr1 C6 . . 52.92(7) ?
C10 Zr1 C6 . . 31.80(6) ?
C7 Zr1 C6 . . 31.85(7) ?
C2 Zr1 C6 . . 110.99(7) ?
C5 Zr1 C6 . . 110.29(7) ?
O1 Zr1 C1 . . 83.84(6) ?
O2 Zr1 C1 . . 99.31(7) ?
C9 Zr1 C1 . . 166.74(7) ?
C4 Zr1 C1 . . 51.87(7) ?
C3 Zr1 C1 . . 52.63(6) ?
C8 Zr1 C1 . . 136.74(8) ?
C10 Zr1 C1 . . 158.84(7) ?
C7 Zr1 C1 . . 122.91(7) ?
C2 Zr1 C1 . . 31.27(7) ?
C5 Zr1 C1 . . 31.32(7) ?
C6 Zr1 C1 . . 131.23(7) ?
O3 Zr2 O1 . . 97.76(6) ?
O3 Zr2 C20 . . 82.80(6) ?
O1 Zr2 C20 . . 96.34(6) ?
O3 Zr2 C16 . . 112.32(6) ?
O1 Zr2 C16 . . 80.77(6) ?
C20 Zr2 C16 . . 31.88(7) ?
O3 Zr2 C19 . . 82.96(6) ?
O1 Zr2 C19 . . 128.02(7) ?
C20 Zr2 C19 . . 31.85(7) ?
C16 Zr2 C19 . . 52.45(7) ?
O3 Zr2 C15 . . 110.86(6) ?
O1 Zr2 C15 . . 131.10(6) ?
C20 Zr2 C15 . . 125.11(7) ?
C16 Zr2 C15 . . 119.93(7) ?
C19 Zr2 C15 . . 95.10(7) ?
O3 Zr2 C12 . . 87.40(6) ?
O1 Zr2 C12 . . 92.48(7) ?
C20 Zr2 C12 . . 167.60(7) ?
C16 Zr2 C12 . . 159.76(7) ?
C19 Zr2 C12 . . 139.21(7) ?
C15 Zr2 C12 . . 52.07(7) ?
O3 Zr2 C13 . . 117.41(6) ?
O1 Zr2 C13 . . 79.81(6) ?
C20 Zr2 C13 . . 159.70(7) ?
C16 Zr2 C13 . . 128.38(7) ?
C19 Zr2 C13 . . 144.98(7) ?
C15 Zr2 C13 . . 52.11(7) ?
C12 Zr2 C13 . . 31.42(7) ?
O3 Zr2 C14 . . 135.96(6) ?
O1 Zr2 C14 . . 101.32(6) ?
C20 Zr2 C14 . . 133.10(7) ?
C16 Zr2 C14 . . 109.71(7) ?
C19 Zr2 C14 . . 113.81(7) ?
C15 Zr2 C14 . . 32.06(7) ?
C12 Zr2 C14 . . 52.68(7) ?
C13 Zr2 C14 . . 31.77(6) ?
O3 Zr2 C17 . . 133.93(6) ?
O1 Zr2 C17 . . 99.86(6) ?
C20 Zr2 C17 . . 53.22(7) ?
C16 Zr2 C17 . . 31.97(6) ?
C19 Zr2 C17 . . 52.92(7) ?
C15 Zr2 C17 . . 88.13(7) ?
C12 Zr2 C17 . . 133.56(7) ?
C13 Zr2 C17 . . 107.47(7) ?
C14 Zr2 C17 . . 80.95(7) ?
O3 Zr2 C11 . . 83.73(6) ?
O1 Zr2 C11 . . 123.97(7) ?
C20 Zr2 C11 . . 138.84(7) ?
C16 Zr2 C11 . . 149.66(7) ?
C19 Zr2 C11 . . 107.84(7) ?
C15 Zr2 C11 . . 31.41(7) ?
C12 Zr2 C11 . . 31.49(7) ?
C13 Zr2 C11 . . 52.02(7) ?
C14 Zr2 C11 . . 52.76(7) ?
C17 Zr2 C11 . . 118.89(7) ?
O3 Zr2 C18 . . 111.99(6) ?
O1 Zr2 C18 . . 130.52(6) ?
C20 Zr2 C18 . . 52.23(7) ?
C16 Zr2 C18 . . 52.00(7) ?
C19 Zr2 C18 . . 31.36(7) ?
C15 Zr2 C18 . . 74.14(7) ?
C12 Zr2 C18 . . 126.13(7) ?
C13 Zr2 C18 . . 115.96(7) ?
C14 Zr2 C18 . . 84.20(7) ?
C17 Zr2 C18 . . 31.77(7) ?
C11 Zr2 C18 . . 98.64(7) ?
O2 Zr3 O3 . . 98.26(6) ?
O2 Zr3 C25 . . 83.62(6) ?
O3 Zr3 C25 . . 93.63(6) ?
O2 Zr3 C21 . . 113.33(6) ?
O3 Zr3 C21 . . 78.36(6) ?
C25 Zr3 C21 . . 31.91(6) ?
O2 Zr3 C24 . . 83.06(6) ?
O3 Zr3 C24 . . 125.43(6) ?
C25 Zr3 C24 . . 31.95(7) ?
C21 Zr3 C24 . . 52.64(7) ?
O2 Zr3 C30 . . 114.48(6) ?
O3 Zr3 C30 . . 129.74(6) ?
C25 Zr3 C30 . . 125.60(7) ?
C21 Zr3 C30 . . 117.36(7) ?
C24 Zr3 C30 . . 96.66(7) ?
O2 Zr3 C29 . . 136.44(6) ?
O3 Zr3 C29 . . 98.53(6) ?
C25 Zr3 C29 . . 134.73(7) ?
C21 Zr3 C29 . . 109.31(6) ?
C24 Zr3 C29 . . 117.62(7) ?
C30 Zr3 C29 . . 32.01(6) ?
O2 Zr3 C22 . . 134.40(6) ?
O3 Zr3 C22 . . 98.36(6) ?
C25 Zr3 C22 . . 53.19(6) ?
C21 Zr3 C22 . . 32.00(6) ?
C24 Zr3 C22 . . 52.99(7) ?
C30 Zr3 C22 . . 85.37(7) ?
C29 Zr3 C22 . . 81.87(6) ?
O2 Zr3 C28 . . 113.98(6) ?
O3 Zr3 C28 . . 80.70(6) ?
C25 Zr3 C28 . . 162.02(7) ?
C21 Zr3 C28 . . 130.29(7) ?
C24 Zr3 C28 . . 147.90(7) ?
C30 Zr3 C28 . . 51.98(7) ?
C29 Zr3 C28 . . 31.90(6) ?
C22 Zr3 C28 . . 110.47(7) ?
O2 Zr3 C23 . . 111.84(6) ?
O3 Zr3 C23 . . 128.84(6) ?
C25 Zr3 C23 . . 52.38(7) ?
C21 Zr3 C23 . . 52.28(7) ?
C24 Zr3 C23 . . 31.43(7) ?
C30 Zr3 C23 . . 73.62(7) ?
C29 Zr3 C23 . . 87.36(7) ?
C22 Zr3 C23 . . 31.92(6) ?
C28 Zr3 C23 . . 119.10(7) ?
O2 Zr3 C26 . . 85.69(6) ?
O3 Zr3 C26 . . 128.33(7) ?
C25 Zr3 C26 . . 137.80(7) ?
C21 Zr3 C26 . . 146.19(7) ?
C24 Zr3 C26 . . 106.23(7) ?
C30 Zr3 C26 . . 31.35(7) ?
C29 Zr3 C26 . . 52.79(7) ?
C22 Zr3 C26 . . 115.16(7) ?
C28 Zr3 C26 . . 51.89(7) ?
C23 Zr3 C26 . . 95.36(7) ?
O2 Zr3 C27 . . 85.56(6) ?
O3 Zr3 C27 . . 97.14(7) ?
C25 Zr3 C27 . . 165.72(7) ?
C21 Zr3 C27 . . 160.94(7) ?
C24 Zr3 C27 . . 137.04(7) ?
C30 Zr3 C27 . . 51.88(7) ?
C29 Zr3 C27 . . 52.62(7) ?
C22 Zr3 C27 . . 133.57(7) ?
C28 Zr3 C27 . . 31.17(7) ?
C23 Zr3 C27 . . 124.58(7) ?
C26 Zr3 C27 . . 31.45(7) ?

loop_
_geom_bond_atom_site_label_1
_geom_bond_atom_site_label_2
_geom_bond_site_symmetry_2
_geom_bond_distance
_geom_bond_publ_flag
C1 C2 . 1.405(3) ?
C1 C5 . 1.410(3) ?
C1 Zr1 . 2.616(2) ?
C1 H1A . 1.0000 ?
C2 C3 . 1.417(3) ?
C2 Zr1 . 2.5982(19) ?
C2 H2A . 1.0000 ?
C3 C4 . 1.425(3) ?
C3 Si1 . 1.862(2) ?
C3 Zr1 . 2.5724(19) ?
C4 C5 . 1.402(3) ?
C4 Zr1 . 2.572(2) ?
C4 H4A . 1.0000 ?
C5 Zr1 . 2.608(2) ?
C5 H5A . 1.0000 ?
C6 C10 . 1.422(3) ?
C6 C7 . 1.428(3) ?
C6 Si2 . 1.866(2) ?
C6 Zr1 . 2.609(2) ?
C7 C8 . 1.401(3) ?
C7 Zr1 . 2.596(2) ?
C7 H7A . 1.0000 ?
C8 C9 . 1.412(3) ?
C8 Zr1 . 2.576(2) ?
C8 H8A . 1.0000 ?
C9 C10 . 1.402(3) ?
C9 Zr1 . 2.558(2) ?
C9 H9A . 1.0000 ?
C10 Zr1 . 2.579(2) ?
C10 H10A . 1.0000 ?
C11 C15 . 1.402(3) ?
C11 C12 . 1.408(3) ?
C11 Zr2 . 2.599(2) ?
C11 H11A . 1.0000 ?
C12 C13 . 1.404(3) ?
C12 Zr2 . 2.591(2) ?
C12 H12A . 1.0000 ?
C13 C14 . 1.420(3) ?
C13 Zr2 . 2.593(2) ?
C13 H13A . 1.0000 ?
C14 C15 . 1.430(3) ?
C14 Si3 . 1.870(2) ?
C14 Zr2 . 2.5960(19) ?
C15 Zr2 . 2.5827(19) ?
C15 H15A . 1.0000 ?
C16 C20 . 1.402(3) ?
C16 C17 . 1.420(3) ?
C16 Zr2 . 2.5578(19) ?
C16 H16A . 1.0000 ?
C17 C18 . 1.423(3) ?
C17 Si4 . 1.863(2) ?
C17 Zr2 . 2.597(2) ?
C18 C19 . 1.401(3) ?
C18 Zr2 . 2.603(2) ?
C18 H18A . 1.0000 ?
C19 C20 . 1.408(3) ?
C19 Zr2 . 2.581(2) ?
C19 H19A . 1.0000 ?
C20 Zr2 . 2.5481(19) ?
C20 H20A . 1.0000 ?
C21 C25 . 1.403(3) ?
C21 C22 . 1.419(3) ?
C21 Zr3 . 2.5571(19) ?
C21 H21A . 1.0000 ?
C22 C23 . 1.426(3) ?
C22 Si5 . 1.860(2) ?
C22 Zr3 . 2.5890(19) ?
C23 C24 . 1.402(3) ?
C23 Zr3 . 2.595(2) ?
C23 H23A . 1.0000 ?
C24 C25 . 1.411(3) ?
C24 Zr3 . 2.580(2) ?
C24 H24A . 1.0000 ?
C25 Zr3 . 2.547(2) ?
C25 H25A . 1.0000 ?
C26 C30 . 1.400(3) ?
C26 C27 . 1.414(3) ?
C26 Zr3 . 2.602(2) ?
C26 H26A . 1.0000 ?
C27 C28 . 1.400(3) ?
C27 Zr3 . 2.616(2) ?
C27 H27A . 1.0000 ?
C28 C29 . 1.422(3) ?
C28 Zr3 . 2.5946(19) ?
C28 H28A . 1.0000 ?
C29 C30 . 1.423(3) ?
C29 Si6 . 1.870(2) ?
C29 Zr3 . 2.5812(19) ?
C30 Zr3 . 2.581(2) ?
C30 H30A . 1.0000 ?
O1 Zr1 . 1.9681(13) ?
O1 Zr2 . 1.9728(13) ?
O3 Zr2 . 1.9654(14) ?
O3 Zr3 . 1.9711(13) ?
O2 Zr3 . 1.9650(13) ?
O2 Zr1 . 1.9716(13) ?
C40 Si1 . 1.871(2) ?
C40 H40A . 0.9800 ?
C40 H40B . 0.9800 ?
C40 H40C . 0.9800 ?
C50 Si6 . 1.867(2) ?
C50 H50A . 0.9800 ?
C50 H50B . 0.9800 ?
C50 H50C . 0.9800 ?
C44 Si3 . 1.874(2) ?
C44 H44A . 0.9800 ?
C44 H44B . 0.9800 ?
C44 H44C . 0.9800 ?
C42 Si2 . 1.865(3) ?
C42 H42A . 0.9800 ?
C42 H42B . 0.9800 ?
C42 H42C . 0.9800 ?
C41 Si1 . 1.871(3) ?
C41 H41A . 0.9800 ?
C41 H41B . 0.9800 ?
C41 H41C . 0.9800 ?
C51 Si6 . 1.867(3) ?
C51 H51A . 0.9800 ?
C51 H51B . 0.9800 ?
C51 H51C . 0.9800 ?
C45 Si3 . 1.869(2) ?
C45 H45A . 0.9800 ?
C45 H45B . 0.9800 ?
C45 H45C . 0.9800 ?
C43 Si2 . 1.877(2) ?
C43 H43A . 0.9800 ?
C43 H43B . 0.9800 ?
C43 H43C . 0.9800 ?
C46 Si4 . 1.868(3) ?
C46 H46A . 0.9800 ?
C46 H46B . 0.9800 ?
C46 H46C . 0.9800 ?
C47 Si4 . 1.872(3) ?
C47 H47A . 0.9800 ?
C47 H47B . 0.9800 ?
C47 H47C . 0.9800 ?
C49 Si5 . 1.875(3) ?
C49 H49A . 0.9800 ?
C49 H49B . 0.9800 ?
C49 H49C . 0.9800 ?
C48 Si5 . 1.876(3) ?
C48 H48A . 0.9800 ?
C48 H48B . 0.9800 ?
C48 H48C . 0.9800 ?
Si1 Si2 . 2.3440(9) ?
Si3 Si4 . 2.3474(9) ?
Si5 Si6 . 2.3469(9) ?

loop_
_geom_torsion_atom_site_label_1
_geom_torsion_atom_site_label_2
_geom_torsion_atom_site_label_3
_geom_torsion_atom_site_label_4
_geom_torsion_site_symmetry_1
_geom_torsion_site_symmetry_2
_geom_torsion_site_symmetry_3
_geom_torsion_site_symmetry_4
_geom_torsion
_geom_torsion_publ_flag
C5 C1 C2 C3 . . . . 0.9(2) ?
Zr1 C1 C2 C3 . . . . -65.70(14) ?
C5 C1 C2 Zr1 . . . . 66.62(15) ?
C1 C2 C3 C4 . . . . -1.1(2) ?
Zr1 C2 C3 C4 . . . . -68.05(13) ?
C1 C2 C3 Si1 . . . . 178.56(15) ?
Zr1 C2 C3 Si1 . . . . 111.57(15) ?
C1 C2 C3 Zr1 . . . . 66.99(14) ?
C2 C3 C4 C5 . . . . 0.8(2) ?
Si1 C3 C4 C5 . . . . -178.80(15) ?
Zr1 C3 C4 C5 . . . . -68.06(15) ?
C2 C3 C4 Zr1 . . . . 68.88(13) ?
Si1 C3 C4 Zr1 . . . . -110.74(16) ?
C3 C4 C5 C1 . . . . -0.3(2) ?
Zr1 C4 C5 C1 . . . . -67.18(15) ?
C3 C4 C5 Zr1 . . . . 66.91(14) ?
C2 C1 C5 C4 . . . . -0.4(2) ?
Zr1 C1 C5 C4 . . . . 66.00(14) ?
C2 C1 C5 Zr1 . . . . -66.39(14) ?
C10 C6 C7 C8 . . . . -0.8(2) ?
Si2 C6 C7 C8 . . . . -179.77(15) ?
Zr1 C6 C7 C8 . . . . 65.77(15) ?
C10 C6 C7 Zr1 . . . . -66.52(13) ?
Si2 C6 C7 Zr1 . . . . 114.46(16) ?
C6 C7 C8 C9 . . . . 0.2(2) ?
Zr1 C7 C8 C9 . . . . 66.64(15) ?
C6 C7 C8 Zr1 . . . . -66.46(15) ?
C7 C8 C9 C10 . . . . 0.5(2) ?
Zr1 C8 C9 C10 . . . . 68.30(14) ?
C7 C8 C9 Zr1 . . . . -67.82(15) ?
C8 C9 C10 C6 . . . . -1.0(2) ?
Zr1 C9 C10 C6 . . . . 67.16(14) ?
C8 C9 C10 Zr1 . . . . -68.12(15) ?
C7 C6 C10 C9 . . . . 1.0(2) ?
Si2 C6 C10 C9 . . . . -179.95(15) ?
Zr1 C6 C10 C9 . . . . -65.91(14) ?
C7 C6 C10 Zr1 . . . . 66.96(14) ?
Si2 C6 C10 Zr1 . . . . -114.04(16) ?
C15 C11 C12 C13 . . . . -0.9(2) ?
Zr2 C11 C12 C13 . . . . -67.38(14) ?
C15 C11 C12 Zr2 . . . . 66.44(14) ?
C11 C12 C13 C14 . . . . 0.9(2) ?
Zr2 C12 C13 C14 . . . . -66.59(14) ?
C11 C12 C13 Zr2 . . . . 67.51(14) ?
C12 C13 C14 C15 . . . . -0.5(2) ?
Zr2 C13 C14 C15 . . . . -67.11(13) ?
C12 C13 C14 Si3 . . . . -178.46(15) ?
Zr2 C13 C14 Si3 . . . . 114.96(16) ?
C12 C13 C14 Zr2 . . . . 66.58(14) ?
C12 C11 C15 C14 . . . . 0.6(2) ?
Zr2 C11 C15 C14 . . . . 67.25(14) ?
C12 C11 C15 Zr2 . . . . -66.64(14) ?
C13 C14 C15 C11 . . . . -0.1(2) ?
Si3 C14 C15 C11 . . . . 177.85(15) ?
Zr2 C14 C15 C11 . . . . -67.55(14) ?
C13 C14 C15 Zr2 . . . . 67.49(13) ?
Si3 C14 C15 Zr2 . . . . -114.60(16) ?
C20 C16 C17 C18 . . . . 1.2(2) ?
Zr2 C16 C17 C18 . . . . 67.65(14) ?
C20 C16 C17 Si4 . . . . -179.68(15) ?
Zr2 C16 C17 Si4 . . . . -113.21(16) ?
C20 C16 C17 Zr2 . . . . -66.46(14) ?
C16 C17 C18 C19 . . . . -1.0(2) ?
Si4 C17 C18 C19 . . . . 179.85(15) ?
Zr2 C17 C18 C19 . . . . 65.33(15) ?
C16 C17 C18 Zr2 . . . . -66.35(13) ?
Si4 C17 C18 Zr2 . . . . 114.52(16) ?
C17 C18 C19 C20 . . . . 0.5(2) ?
Zr2 C18 C19 C20 . . . . 66.08(14) ?
C17 C18 C19 Zr2 . . . . -65.60(15) ?
C17 C16 C20 C19 . . . . -0.9(2) ?
Zr2 C16 C20 C19 . . . . -68.59(14) ?
C17 C16 C20 Zr2 . . . . 67.66(14) ?
C18 C19 C20 C16 . . . . 0.3(2) ?
Zr2 C19 C20 C16 . . . . 67.96(14) ?
C18 C19 C20 Zr2 . . . . -67.70(15) ?
C25 C21 C22 C23 . . . . -1.0(2) ?
Zr3 C21 C22 C23 . . . . -67.46(14) ?
C25 C21 C22 Si5 . . . . 179.29(14) ?
Zr3 C21 C22 Si5 . . . . 112.86(15) ?
C25 C21 C22 Zr3 . . . . 66.43(14) ?
C21 C22 C23 C24 . . . . 0.7(2) ?
Si5 C22 C23 C24 . . . . -179.63(15) ?
Zr3 C22 C23 C24 . . . . -65.69(15) ?
C21 C22 C23 Zr3 . . . . 66.41(13) ?
Si5 C22 C23 Zr3 . . . . -113.93(16) ?
C22 C23 C24 C25 . . . . -0.1(2) ?
Zr3 C23 C24 C25 . . . . -65.90(14) ?
C22 C23 C24 Zr3 . . . . 65.77(15) ?
C22 C21 C25 C24 . . . . 1.0(2) ?
Zr3 C21 C25 C24 . . . . 68.45(14) ?
C22 C21 C25 Zr3 . . . . -67.48(14) ?
C23 C24 C25 C21 . . . . -0.5(2) ?
Zr3 C24 C25 C21 . . . . -67.87(14) ?
C23 C24 C25 Zr3 . . . . 67.35(14) ?
C30 C26 C27 C28 . . . . -0.5(2) ?
Zr3 C26 C27 C28 . . . . 66.23(14) ?
C30 C26 C27 Zr3 . . . . -66.69(14) ?
C26 C27 C28 C29 . . . . -0.1(2) ?
Zr3 C27 C28 C29 . . . . 66.20(14) ?
C26 C27 C28 Zr3 . . . . -66.32(14) ?
C27 C28 C29 C30 . . . . 0.6(2) ?
Zr3 C28 C29 C30 . . . . 67.97(13) ?
C27 C28 C29 Si6 . . . . -179.77(15) ?
Zr3 C28 C29 Si6 . . . . -112.45(15) ?
C27 C28 C29 Zr3 . . . . -67.33(14) ?
C27 C26 C30 C29 . . . . 0.9(2) ?
Zr3 C26 C30 C29 . . . . -66.72(14) ?
C27 C26 C30 Zr3 . . . . 67.59(14) ?
C28 C29 C30 C26 . . . . -0.9(2) ?
Si6 C29 C30 C26 . . . . 179.49(15) ?
Zr3 C29 C30 C26 . . . . 67.46(15) ?
C28 C29 C30 Zr3 . . . . -68.39(13) ?
Si6 C29 C30 Zr3 . . . . 112.04(16) ?
C2 C3 Si1 C40 . . . . 106.3(2) ?
C4 C3 Si1 C40 . . . . -74.2(2) ?
Zr1 C3 Si1 C40 . . . . -163.18(12) ?
C2 C3 Si1 C41 . . . . -13.1(2) ?
C4 C3 Si1 C41 . . . . 166.43(19) ?
Zr1 C3 Si1 C41 . . . . 77.42(14) ?
C2 C3 Si1 Si2 . . . . -131.27(17) ?
C4 C3 Si1 Si2 . . . . 48.27(18) ?
Zr1 C3 Si1 Si2 . . . . -40.73(10) ?
C10 C6 Si2 C42 . . . . -28.2(2) ?
C7 C6 Si2 C42 . . . . 150.58(19) ?
Zr1 C6 Si2 C42 . . . . -118.68(13) ?
C10 C6 Si2 C43 . . . . -148.61(19) ?
C7 C6 Si2 C43 . . . . 30.2(2) ?
Zr1 C6 Si2 C43 . . . . 120.92(12) ?
C10 C6 Si2 Si1 . . . . 91.96(18) ?
C7 C6 Si2 Si1 . . . . -89.24(18) ?
Zr1 C6 Si2 Si1 . . . . 1.49(11) ?
C3 Si1 Si2 C42 . . . . 141.35(11) ?
C40 Si1 Si2 C42 . . . . -98.81(13) ?
C41 Si1 Si2 C42 . . . . 25.47(14) ?
C3 Si1 Si2 C6 . . . . 23.54(10) ?
C40 Si1 Si2 C6 . . . . 143.37(12) ?
C41 Si1 Si2 C6 . . . . -92.34(12) ?
C3 Si1 Si2 C43 . . . . -92.92(12) ?
C40 Si1 Si2 C43 . . . . 26.91(14) ?
C41 Si1 Si2 C43 . . . . 151.20(14) ?
C13 C14 Si3 C45 . . . . 15.5(2) ?
C15 C14 Si3 C45 . . . . -162.00(19) ?
Zr2 C14 Si3 C45 . . . . 106.91(13) ?
C13 C14 Si3 C44 . . . . 134.99(19) ?
C15 C14 Si3 C44 . . . . -42.5(2) ?
Zr2 C14 Si3 C44 . . . . -133.60(12) ?
C13 C14 Si3 Si4 . . . . -104.20(17) ?
C15 C14 Si3 Si4 . . . . 78.31(18) ?
Zr2 C14 Si3 Si4 . . . . -12.79(11) ?
C16 C17 Si4 C46 . . . . -118.7(2) ?
C18 C17 Si4 C46 . . . . 60.3(2) ?
Zr2 C17 Si4 C46 . . . . 152.05(14) ?
C16 C17 Si4 C47 . . . . 1.7(2) ?
C18 C17 Si4 C47 . . . . -179.4(2) ?
Zr2 C17 Si4 C47 . . . . -87.60(15) ?
C16 C17 Si4 Si3 . . . . 118.24(17) ?
C18 C17 Si4 Si3 . . . . -62.80(19) ?
Zr2 C17 Si4 Si3 . . . . 28.99(11) ?
C45 Si3 Si4 C17 . . . . -126.52(12) ?
C14 Si3 Si4 C17 . . . . -9.62(10) ?
C44 Si3 Si4 C17 . . . . 108.81(11) ?
C45 Si3 Si4 C46 . . . . 113.29(16) ?
C14 Si3 Si4 C46 . . . . -129.81(15) ?
C44 Si3 Si4 C46 . . . . -11.38(16) ?
C45 Si3 Si4 C47 . . . . -11.32(15) ?
C14 Si3 Si4 C47 . . . . 105.58(14) ?
C44 Si3 Si4 C47 . . . . -135.99(15) ?
C21 C22 Si5 C49 . . . . 131.19(19) ?
C23 C22 Si5 C49 . . . . -48.4(2) ?
Zr3 C22 Si5 C49 . . . . -140.63(13) ?
C21 C22 Si5 C48 . . . . 11.7(2) ?
C23 C22 Si5 C48 . . . . -167.9(2) ?
Zr3 C22 Si5 C48 . . . . 99.87(14) ?
C21 C22 Si5 Si6 . . . . -107.50(16) ?
C23 C22 Si5 Si6 . . . . 72.90(19) ?
Zr3 C22 Si5 Si6 . . . . -19.31(11) ?
C28 C29 Si6 C50 . . . . -121.20(19) ?
C30 C29 Si6 C50 . . . . 58.3(2) ?
Zr3 C29 Si6 C50 . . . . 148.57(13) ?
C28 C29 Si6 C51 . . . . -0.7(2) ?
C30 C29 Si6 C51 . . . . 178.74(19) ?
Zr3 C29 Si6 C51 . . . . -90.98(14) ?
C28 C29 Si6 Si5 . . . . 116.17(17) ?
C30 C29 Si6 Si5 . . . . -64.34(19) ?
Zr3 C29 Si6 Si5 . . . . 25.94(11) ?
C22 Si5 Si6 C50 . . . . -124.48(12) ?
C49 Si5 Si6 C50 . . . . -6.38(16) ?
C48 Si5 Si6 C50 . . . . 119.21(14) ?
C22 Si5 Si6 C51 . . . . 111.07(12) ?
C49 Si5 Si6 C51 . . . . -130.83(15) ?
C48 Si5 Si6 C51 . . . . -5.24(14) ?
C22 Si5 Si6 C29 . . . . -4.09(10) ?
C49 Si5 Si6 C29 . . . . 114.02(13) ?
C48 Si5 Si6 C29 . . . . -120.39(12) ?
Zr2 O1 Zr1 O2 . . . . 2.06(13) ?
Zr2 O1 Zr1 C9 . . . . -88.88(13) ?
Zr2 O1 Zr1 C4 . . . . 142.66(12) ?
Zr2 O1 Zr1 C3 . . . . 110.84(13) ?
Zr2 O1 Zr1 C8 . . . . -120.71(13) ?
Zr2 O1 Zr1 C10 . . . . -79.64(13) ?
Zr2 O1 Zr1 C7 . . . . -136.47(12) ?
Zr2 O1 Zr1 C2 . . . . 85.63(13) ?
Zr2 O1 Zr1 C5 . . . . 131.99(13) ?
Zr2 O1 Zr1 C6 . . . . -112.55(13) ?
Zr2 O1 Zr1 C1 . . . . 100.64(13) ?
Zr3 O2 Zr1 O1 . . . . 1.20(12) ?
Zr3 O2 Zr1 C9 . . . . 88.27(12) ?
Zr3 O2 Zr1 C4 . . . . -131.62(11) ?
Zr3 O2 Zr1 C3 . . . . -136.99(12) ?
Zr3 O2 Zr1 C8 . . . . 88.21(13) ?
Zr3 O2 Zr1 C10 . . . . 117.62(12) ?
Zr3 O2 Zr1 C7 . . . . 126.79(12) ?
Zr3 O2 Zr1 C2 . . . . -109.38(12) ?
Zr3 O2 Zr1 C5 . . . . -90.61(13) ?
Zr3 O2 Zr1 C6 . . . . 140.80(12) ?
Zr3 O2 Zr1 C1 . . . . -83.82(12) ?
C10 C9 Zr1 O1 . . . . 164.25(13) ?
C8 C9 Zr1 O1 . . . . -82.00(13) ?
C10 C9 Zr1 O2 . . . . 66.34(13) ?
C8 C9 Zr1 O2 . . . . -179.91(13) ?
C10 C9 Zr1 C4 . . . . -75.78(15) ?
C8 C9 Zr1 C4 . . . . 37.97(16) ?
C10 C9 Zr1 C3 . . . . -34.90(17) ?
C8 C9 Zr1 C3 . . . . 78.85(15) ?
C10 C9 Zr1 C8 . . . . -113.75(19) ?
C8 C9 Zr1 C10 . . . . 113.75(19) ?
C10 C9 Zr1 C7 . . . . -76.73(13) ?
C8 C9 Zr1 C7 . . . . 37.01(13) ?
C10 C9 Zr1 C2 . . . . 0.0(3) ?
C8 C9 Zr1 C2 . . . . 113.8(2) ?
C10 C9 Zr1 C5 . . . . -114.94(14) ?
C8 C9 Zr1 C5 . . . . -1.19(18) ?
C10 C9 Zr1 C6 . . . . -36.36(12) ?
C8 C9 Zr1 C6 . . . . 77.39(14) ?
C10 C9 Zr1 C1 . . . . -150.0(3) ?
C8 C9 Zr1 C1 . . . . -36.2(4) ?
C5 C4 Zr1 O1 . . . . -20.79(15) ?
C3 C4 Zr1 O1 . . . . -136.18(12) ?
C5 C4 Zr1 O2 . . . . 105.35(14) ?
C3 C4 Zr1 O2 . . . . -10.04(16) ?
C5 C4 Zr1 C9 . . . . -126.71(14) ?
C3 C4 Zr1 C9 . . . . 117.90(13) ?
C5 C4 Zr1 C3 . . . . 115.40(19) ?
C5 C4 Zr1 C8 . . . . -107.48(14) ?
C3 C4 Zr1 C8 . . . . 137.13(13) ?
C5 C4 Zr1 C10 . . . . -160.28(13) ?
C3 C4 Zr1 C10 . . . . 84.33(13) ?
C5 C4 Zr1 C7 . . . . -125.91(14) ?
C3 C4 Zr1 C7 . . . . 118.69(13) ?
C5 C4 Zr1 C2 . . . . 77.03(14) ?
C3 C4 Zr1 C2 . . . . -38.36(12) ?
C3 C4 Zr1 C5 . . . . -115.40(19) ?
C5 C4 Zr1 C6 . . . . -157.58(14) ?
C3 C4 Zr1 C6 . . . . 87.03(13) ?
C5 C4 Zr1 C1 . . . . 37.00(13) ?
C3 C4 Zr1 C1 . . . . -78.39(13) ?
C2 C3 Zr1 O1 . . . . -48.80(15) ?
C4 C3 Zr1 O1 . . . . 63.02(15) ?
Si1 C3 Zr1 O1 . . . . -173.05(8) ?
C2 C3 Zr1 O2 . . . . 60.32(12) ?
C4 C3 Zr1 O2 . . . . 172.14(12) ?
Si1 C3 Zr1 O2 . . . . -63.94(10) ?
C2 C3 Zr1 C9 . . . . 159.16(12) ?
C4 C3 Zr1 C9 . . . . -89.02(15) ?
Si1 C3 Zr1 C9 . . . . 34.90(15) ?
C2 C3 Zr1 C4 . . . . -111.82(18) ?
Si1 C3 Zr1 C4 . . . . 123.92(17) ?
C2 C3 Zr1 C8 . . . . -163.54(12) ?
C4 C3 Zr1 C8 . . . . -51.72(15) ?
Si1 C3 Zr1 C8 . . . . 72.20(12) ?
C2 C3 Zr1 C10 . . . . 140.91(12) ?
C4 C3 Zr1 C10 . . . . -107.27(13) ?
Si1 C3 Zr1 C10 . . . . 16.65(12) ?
C2 C3 Zr1 C7 . . . . -169.01(13) ?
C4 C3 Zr1 C7 . . . . -57.18(13) ?
Si1 C3 Zr1 C7 . . . . 66.74(11) ?
C4 C3 Zr1 C2 . . . . 111.82(18) ?
Si1 C3 Zr1 C2 . . . . -124.26(17) ?
C2 C3 Zr1 C5 . . . . -75.64(13) ?
C4 C3 Zr1 C5 . . . . 36.19(12) ?
Si1 C3 Zr1 C5 . . . . 160.11(14) ?
C2 C3 Zr1 C6 . . . . 160.33(13) ?
C4 C3 Zr1 C6 . . . . -87.84(13) ?
Si1 C3 Zr1 C6 . . . . 36.08(10) ?
C2 C3 Zr1 C1 . . . . -35.99(12) ?
C4 C3 Zr1 C1 . . . . 75.83(13) ?
Si1 C3 Zr1 C1 . . . . -160.25(14) ?
C7 C8 Zr1 O1 . . . . -150.79(14) ?
C9 C8 Zr1 O1 . . . . 95.17(13) ?
C7 C8 Zr1 O2 . . . . 114.15(13) ?
C9 C8 Zr1 O2 . . . . 0.11(16) ?
C7 C8 Zr1 C9 . . . . 114.0(2) ?
C7 C8 Zr1 C4 . . . . -35.53(14) ?
C9 C8 Zr1 C4 . . . . -149.57(13) ?
C7 C8 Zr1 C3 . . . . -10.52(16) ?
C9 C8 Zr1 C3 . . . . -124.56(13) ?
C7 C8 Zr1 C10 . . . . 76.68(14) ?
C9 C8 Zr1 C10 . . . . -37.36(12) ?
C9 C8 Zr1 C7 . . . . -114.0(2) ?
C7 C8 Zr1 C2 . . . . -28.3(2) ?
C9 C8 Zr1 C2 . . . . -142.30(15) ?
C7 C8 Zr1 C5 . . . . -66.79(15) ?
C9 C8 Zr1 C5 . . . . 179.18(13) ?
C7 C8 Zr1 C6 . . . . 36.36(13) ?
C9 C8 Zr1 C6 . . . . -77.68(14) ?
C7 C8 Zr1 C1 . . . . -77.36(16) ?
C9 C8 Zr1 C1 . . . . 168.60(12) ?
C9 C10 Zr1 O1 . . . . -17.76(15) ?
C6 C10 Zr1 O1 . . . . -133.81(12) ?
C9 C10 Zr1 O2 . . . . -111.12(13) ?
C6 C10 Zr1 O2 . . . . 132.83(13) ?
C6 C10 Zr1 C9 . . . . -116.05(19) ?
C9 C10 Zr1 C4 . . . . 121.12(13) ?
C6 C10 Zr1 C4 . . . . 5.07(15) ?
C9 C10 Zr1 C3 . . . . 154.62(12) ?
C6 C10 Zr1 C3 . . . . 38.57(14) ?
C9 C10 Zr1 C8 . . . . 37.67(13) ?
C6 C10 Zr1 C8 . . . . -78.38(14) ?
C9 C10 Zr1 C7 . . . . 77.76(14) ?
C6 C10 Zr1 C7 . . . . -38.28(12) ?
C9 C10 Zr1 C2 . . . . -179.98(12) ?
C6 C10 Zr1 C2 . . . . 63.97(15) ?
C9 C10 Zr1 C5 . . . . 104.63(15) ?
C6 C10 Zr1 C5 . . . . -11.41(19) ?
C9 C10 Zr1 C6 . . . . 116.05(19) ?
C9 C10 Zr1 C1 . . . . 161.46(18) ?
C6 C10 Zr1 C1 . . . . 45.4(3) ?
C8 C7 Zr1 O1 . . . . 31.15(15) ?
C6 C7 Zr1 O1 . . . . 147.47(12) ?
C8 C7 Zr1 O2 . . . . -89.56(15) ?
C6 C7 Zr1 O2 . . . . 26.76(15) ?
C8 C7 Zr1 C9 . . . . -37.64(13) ?
C6 C7 Zr1 C9 . . . . 78.68(13) ?
C8 C7 Zr1 C4 . . . . 143.18(15) ?
C6 C7 Zr1 C4 . . . . -100.50(13) ?
C8 C7 Zr1 C3 . . . . 171.01(14) ?
C6 C7 Zr1 C3 . . . . -72.67(13) ?
C6 C7 Zr1 C8 . . . . 116.32(19) ?
C8 C7 Zr1 C10 . . . . -78.10(15) ?
C6 C7 Zr1 C10 . . . . 38.22(12) ?
C8 C7 Zr1 C2 . . . . 164.25(13) ?
C6 C7 Zr1 C2 . . . . -79.43(14) ?
C8 C7 Zr1 C5 . . . . 118.19(14) ?
C6 C7 Zr1 C5 . . . . -125.49(13) ?
C8 C7 Zr1 C6 . . . . -116.32(19) ?
C8 C7 Zr1 C1 . . . . 127.20(14) ?
C6 C7 Zr1 C1 . . . . -116.48(13) ?
C1 C2 Zr1 O1 . . . . 29.74(14) ?
C3 C2 Zr1 O1 . . . . 145.61(11) ?
C1 C2 Zr1 O2 . . . . 124.87(13) ?
C3 C2 Zr1 O2 . . . . -119.25(12) ?
C1 C2 Zr1 C9 . . . . -167.24(19) ?
C3 C2 Zr1 C9 . . . . -51.4(3) ?
C1 C2 Zr1 C4 . . . . -77.07(14) ?
C3 C2 Zr1 C4 . . . . 38.81(12) ?
C1 C2 Zr1 C3 . . . . -115.88(19) ?
C1 C2 Zr1 C8 . . . . -86.19(19) ?
C3 C2 Zr1 C8 . . . . 29.7(2) ?
C1 C2 Zr1 C10 . . . . -167.21(12) ?
C3 C2 Zr1 C10 . . . . -51.34(15) ?
C1 C2 Zr1 C7 . . . . -102.98(14) ?
C3 C2 Zr1 C7 . . . . 12.89(15) ?
C1 C2 Zr1 C5 . . . . -36.88(13) ?
C3 C2 Zr1 C5 . . . . 79.00(13) ?
C1 C2 Zr1 C6 . . . . -136.73(13) ?
C3 C2 Zr1 C6 . . . . -20.86(14) ?
C3 C2 Zr1 C1 . . . . 115.88(19) ?
C4 C5 Zr1 O1 . . . . 161.34(13) ?
C1 C5 Zr1 O1 . . . . -84.28(13) ?
C4 C5 Zr1 O2 . . . . -101.39(14) ?
C1 C5 Zr1 O2 . . . . 12.98(16) ?
C4 C5 Zr1 C9 . . . . 80.29(16) ?
C1 C5 Zr1 C9 . . . . -165.33(12) ?
C1 C5 Zr1 C4 . . . . 114.37(19) ?
C4 C5 Zr1 C3 . . . . -37.09(12) ?
C1 C5 Zr1 C3 . . . . 77.29(14) ?
C4 C5 Zr1 C8 . . . . 79.63(14) ?
C1 C5 Zr1 C8 . . . . -165.99(13) ?
C4 C5 Zr1 C10 . . . . 30.09(19) ?
C1 C5 Zr1 C10 . . . . 144.46(13) ?
C4 C5 Zr1 C7 . . . . 50.97(14) ?
C1 C5 Zr1 C7 . . . . 165.34(13) ?
C4 C5 Zr1 C2 . . . . -77.55(14) ?
C1 C5 Zr1 C2 . . . . 36.82(12) ?
C4 C5 Zr1 C6 . . . . 23.70(15) ?
C1 C5 Zr1 C6 . . . . 138.08(13) ?
C4 C5 Zr1 C1 . . . . -114.37(19) ?
C10 C6 Zr1 O1 . . . . 66.34(15) ?
C7 C6 Zr1 O1 . . . . -46.02(15) ?
Si2 C6 Zr1 O1 . . . . -169.39(8) ?
C10 C6 Zr1 O2 . . . . -47.16(13) ?
C7 C6 Zr1 O2 . . . . -159.52(12) ?
Si2 C6 Zr1 O2 . . . . 77.11(11) ?
C10 C6 Zr1 C9 . . . . 36.21(13) ?
C7 C6 Zr1 C9 . . . . -76.16(14) ?
Si2 C6 Zr1 C9 . . . . 160.48(15) ?
C10 C6 Zr1 C4 . . . . -175.28(14) ?
C7 C6 Zr1 C4 . . . . 72.36(13) ?
Si2 C6 Zr1 C4 . . . . -51.01(11) ?
C10 C6 Zr1 C3 . . . . -142.73(13) ?
C7 C6 Zr1 C3 . . . . 104.90(13) ?
Si2 C6 Zr1 C3 . . . . -18.46(11) ?
C10 C6 Zr1 C8 . . . . 76.51(14) ?
C7 C6 Zr1 C8 . . . . -35.85(12) ?
Si2 C6 Zr1 C8 . . . . -159.22(15) ?
C7 C6 Zr1 C10 . . . . -112.36(18) ?
Si2 C6 Zr1 C10 . . . . 124.27(19) ?
C10 C6 Zr1 C7 . . . . 112.36(18) ?
Si2 C6 Zr1 C7 . . . . -123.37(18) ?
C10 C6 Zr1 C2 . . . . -131.78(13) ?
C7 C6 Zr1 C2 . . . . 115.85(13) ?
Si2 C6 Zr1 C2 . . . . -7.51(13) ?
C10 C6 Zr1 C5 . . . . 172.49(12) ?
C7 C6 Zr1 C5 . . . . 60.12(14) ?
Si2 C6 Zr1 C5 . . . . -63.24(12) ?
C10 C6 Zr1 C1 . . . . -160.02(12) ?
C7 C6 Zr1 C1 . . . . 87.62(15) ?
Si2 C6 Zr1 C1 . . . . -35.74(15) ?
C2 C1 Zr1 O1 . . . . -152.33(13) ?
C5 C1 Zr1 O1 . . . . 92.94(13) ?
C2 C1 Zr1 O2 . . . . -55.23(13) ?
C5 C1 Zr1 O2 . . . . -169.96(13) ?
C2 C1 Zr1 C9 . . . . 161.6(3) ?
C5 C1 Zr1 C9 . . . . 46.9(4) ?
C2 C1 Zr1 C4 . . . . 77.62(14) ?
C5 C1 Zr1 C4 . . . . -37.11(12) ?
C2 C1 Zr1 C3 . . . . 36.63(12) ?
C5 C1 Zr1 C3 . . . . -78.10(14) ?
C2 C1 Zr1 C8 . . . . 134.50(13) ?
C5 C1 Zr1 C8 . . . . 19.77(17) ?
C2 C1 Zr1 C10 . . . . 28.4(3) ?
C5 C1 Zr1 C10 . . . . -86.4(2) ?
C2 C1 Zr1 C7 . . . . 97.21(14) ?
C5 C1 Zr1 C7 . . . . -17.52(16) ?
C5 C1 Zr1 C2 . . . . -114.73(19) ?
C2 C1 Zr1 C5 . . . . 114.73(19) ?
C2 C1 Zr1 C6 . . . . 58.30(16) ?
C5 C1 Zr1 C6 . . . . -56.43(16) ?
Zr3 O3 Zr2 O1 . . . . -0.11(13) ?
Zr3 O3 Zr2 C20 . . . . -95.57(12) ?
Zr3 O3 Zr2 C16 . . . . -83.28(13) ?
Zr3 O3 Zr2 C19 . . . . -127.67(13) ?
Zr3 O3 Zr2 C15 . . . . 139.52(11) ?
Zr3 O3 Zr2 C12 . . . . 92.04(12) ?
Zr3 O3 Zr2 C13 . . . . 82.39(13) ?
Zr3 O3 Zr2 C14 . . . . 115.10(12) ?
Zr3 O3 Zr2 C17 . . . . -111.90(12) ?
Zr3 O3 Zr2 C11 . . . . 123.42(13) ?
Zr3 O3 Zr2 C18 . . . . -139.77(11) ?
Zr1 O1 Zr2 O3 . . . . -2.42(13) ?
Zr1 O1 Zr2 C20 . . . . 81.14(13) ?
Zr1 O1 Zr2 C16 . . . . 109.06(13) ?
Zr1 O1 Zr2 C19 . . . . 84.70(14) ?
Zr1 O1 Zr2 C15 . . . . -129.00(12) ?
Zr1 O1 Zr2 C12 . . . . -90.13(13) ?
Zr1 O1 Zr2 C13 . . . . -119.01(13) ?
Zr1 O1 Zr2 C14 . . . . -142.52(12) ?
Zr1 O1 Zr2 C17 . . . . 134.83(12) ?
Zr1 O1 Zr2 C11 . . . . -90.07(13) ?
Zr1 O1 Zr2 C18 . . . . 125.44(12) ?
C16 C20 Zr2 O3 . . . . 158.10(13) ?
C19 C20 Zr2 O3 . . . . -88.25(13) ?
C16 C20 Zr2 O1 . . . . 61.04(13) ?
C19 C20 Zr2 O1 . . . . 174.69(13) ?
C19 C20 Zr2 C16 . . . . 113.65(18) ?
C16 C20 Zr2 C19 . . . . -113.65(18) ?
C16 C20 Zr2 C15 . . . . -91.41(14) ?
C19 C20 Zr2 C15 . . . . 22.24(16) ?
C16 C20 Zr2 C12 . . . . -163.9(3) ?
C19 C20 Zr2 C12 . . . . -50.2(4) ?
C16 C20 Zr2 C13 . . . . -16.7(3) ?
C19 C20 Zr2 C13 . . . . 97.0(2) ?
C16 C20 Zr2 C14 . . . . -50.95(16) ?
C19 C20 Zr2 C14 . . . . 62.70(16) ?
C16 C20 Zr2 C17 . . . . -36.55(12) ?
C19 C20 Zr2 C17 . . . . 77.10(14) ?
C16 C20 Zr2 C11 . . . . -130.06(13) ?
C19 C20 Zr2 C11 . . . . -16.41(18) ?
C16 C20 Zr2 C18 . . . . -76.77(13) ?
C19 C20 Zr2 C18 . . . . 36.88(12) ?
C20 C16 Zr2 O3 . . . . -23.57(14) ?
C17 C16 Zr2 O3 . . . . -139.33(12) ?
C20 C16 Zr2 O1 . . . . -118.23(13) ?
C17 C16 Zr2 O1 . . . . 126.01(13) ?
C17 C16 Zr2 C20 . . . . -115.76(18) ?
C20 C16 Zr2 C19 . . . . 37.57(12) ?
C17 C16 Zr2 C19 . . . . -78.19(13) ?
C20 C16 Zr2 C15 . . . . 109.32(13) ?
C17 C16 Zr2 C15 . . . . -6.44(15) ?
C20 C16 Zr2 C12 . . . . 170.07(18) ?
C17 C16 Zr2 C12 . . . . 54.3(3) ?
C20 C16 Zr2 C13 . . . . 172.71(12) ?
C17 C16 Zr2 C13 . . . . 56.95(15) ?
C20 C16 Zr2 C14 . . . . 142.96(12) ?
C17 C16 Zr2 C14 . . . . 27.20(14) ?
C20 C16 Zr2 C17 . . . . 115.76(18) ?
C20 C16 Zr2 C11 . . . . 94.31(17) ?
C17 C16 Zr2 C11 . . . . -21.4(2) ?
C20 C16 Zr2 C18 . . . . 77.55(14) ?
C17 C16 Zr2 C18 . . . . -38.21(12) ?
C18 C19 Zr2 O3 . . . . -158.07(14) ?
C20 C19 Zr2 O3 . . . . 87.67(13) ?
C18 C19 Zr2 O1 . . . . 107.55(13) ?
C20 C19 Zr2 O1 . . . . -6.71(16) ?
C18 C19 Zr2 C20 . . . . 114.26(19) ?
C18 C19 Zr2 C16 . . . . 76.65(14) ?
C20 C19 Zr2 C16 . . . . -37.61(12) ?
C18 C19 Zr2 C15 . . . . -47.63(14) ?
C20 C19 Zr2 C15 . . . . -161.89(13) ?
C18 C19 Zr2 C12 . . . . -80.37(16) ?
C20 C19 Zr2 C12 . . . . 165.37(12) ?
C18 C19 Zr2 C13 . . . . -28.9(2) ?
C20 C19 Zr2 C13 . . . . -143.12(14) ?
C18 C19 Zr2 C14 . . . . -20.57(15) ?
C20 C19 Zr2 C14 . . . . -134.84(13) ?
C18 C19 Zr2 C17 . . . . 36.13(12) ?
C20 C19 Zr2 C17 . . . . -78.13(14) ?
C18 C19 Zr2 C11 . . . . -77.00(14) ?
C20 C19 Zr2 C11 . . . . 168.73(12) ?
C20 C19 Zr2 C18 . . . . -114.26(19) ?
C11 C15 Zr2 O3 . . . . -31.95(15) ?
C14 C15 Zr2 O3 . . . . -147.22(12) ?
C11 C15 Zr2 O1 . . . . 89.67(14) ?
C14 C15 Zr2 O1 . . . . -25.60(16) ?
C11 C15 Zr2 C20 . . . . -127.92(13) ?
C14 C15 Zr2 C20 . . . . 116.81(13) ?
C11 C15 Zr2 C16 . . . . -165.46(13) ?
C14 C15 Zr2 C16 . . . . 79.27(14) ?
C11 C15 Zr2 C19 . . . . -116.35(14) ?
C14 C15 Zr2 C19 . . . . 128.38(13) ?
C11 C15 Zr2 C12 . . . . 37.03(13) ?
C14 C15 Zr2 C12 . . . . -78.24(14) ?
C11 C15 Zr2 C13 . . . . 77.18(14) ?
C14 C15 Zr2 C13 . . . . -38.09(12) ?
C11 C15 Zr2 C14 . . . . 115.27(19) ?
C11 C15 Zr2 C17 . . . . -168.87(14) ?
C14 C15 Zr2 C17 . . . . 75.86(13) ?
C14 C15 Zr2 C11 . . . . -115.27(19) ?
C11 C15 Zr2 C18 . . . . -139.91(15) ?
C14 C15 Zr2 C18 . . . . 104.82(13) ?
C13 C12 Zr2 O3 . . . . -163.41(13) ?
C11 C12 Zr2 O3 . . . . 82.24(13) ?
C13 C12 Zr2 O1 . . . . -65.75(13) ?
C11 C12 Zr2 O1 . . . . 179.90(13) ?
C13 C12 Zr2 C20 . . . . 158.9(3) ?
C11 C12 Zr2 C20 . . . . 44.5(4) ?
C13 C12 Zr2 C16 . . . . 4.0(3) ?
C11 C12 Zr2 C16 . . . . -110.4(2) ?
C13 C12 Zr2 C19 . . . . 120.49(14) ?
C11 C12 Zr2 C19 . . . . 6.15(18) ?
C13 C12 Zr2 C15 . . . . 77.42(13) ?
C11 C12 Zr2 C15 . . . . -36.93(12) ?
C11 C12 Zr2 C13 . . . . -114.35(19) ?
C13 C12 Zr2 C14 . . . . 36.61(12) ?
C11 C12 Zr2 C14 . . . . -77.74(14) ?
C13 C12 Zr2 C17 . . . . 40.37(17) ?
C11 C12 Zr2 C17 . . . . -73.97(16) ?
C13 C12 Zr2 C11 . . . . 114.35(19) ?
C13 C12 Zr2 C18 . . . . 81.06(15) ?
C11 C12 Zr2 C18 . . . . -33.29(16) ?
C12 C13 Zr2 O3 . . . . 18.74(15) ?
C14 C13 Zr2 O3 . . . . 134.48(12) ?
C12 C13 Zr2 O1 . . . . 112.26(13) ?
C14 C13 Zr2 O1 . . . . -132.00(13) ?
C12 C13 Zr2 C20 . . . . -167.11(18) ?
C14 C13 Zr2 C20 . . . . -51.4(3) ?
C12 C13 Zr2 C16 . . . . -178.25(12) ?
C14 C13 Zr2 C16 . . . . -62.51(15) ?
C12 C13 Zr2 C19 . . . . -101.23(16) ?
C14 C13 Zr2 C19 . . . . 14.5(2) ?
C12 C13 Zr2 C15 . . . . -77.28(14) ?
C14 C13 Zr2 C15 . . . . 38.46(12) ?
C14 C13 Zr2 C12 . . . . 115.74(19) ?
C12 C13 Zr2 C14 . . . . -115.74(19) ?
C12 C13 Zr2 C17 . . . . -150.52(12) ?
C14 C13 Zr2 C17 . . . . -34.78(14) ?
C12 C13 Zr2 C11 . . . . -37.14(13) ?
C14 C13 Zr2 C11 . . . . 78.60(14) ?
C12 C13 Zr2 C18 . . . . -117.46(13) ?
C14 C13 Zr2 C18 . . . . -1.71(15) ?
C13 C14 Zr2 O3 . . . . -65.67(15) ?
C15 C14 Zr2 O3 . . . . 46.70(16) ?
Si3 C14 Zr2 O3 . . . . 170.81(8) ?
C13 C14 Zr2 O1 . . . . 48.24(13) ?
C15 C14 Zr2 O1 . . . . 160.61(12) ?
Si3 C14 Zr2 O1 . . . . -75.28(11) ?
C13 C14 Zr2 C20 . . . . 158.21(12) ?
C15 C14 Zr2 C20 . . . . -89.42(15) ?
Si3 C14 Zr2 C20 . . . . 34.69(16) ?
C13 C14 Zr2 C16 . . . . 132.38(13) ?
C15 C14 Zr2 C16 . . . . -115.25(13) ?
Si3 C14 Zr2 C16 . . . . 8.86(13) ?
C13 C14 Zr2 C19 . . . . -170.96(12) ?
C15 C14 Zr2 C19 . . . . -58.59(14) ?
Si3 C14 Zr2 C19 . . . . 65.53(13) ?
C13 C14 Zr2 C15 . . . . -112.37(18) ?
Si3 C14 Zr2 C15 . . . . 124.12(18) ?
C13 C14 Zr2 C12 . . . . -36.19(12) ?
C15 C14 Zr2 C12 . . . . 76.18(14) ?
Si3 C14 Zr2 C12 . . . . -159.71(15) ?
C15 C14 Zr2 C13 . . . . 112.37(18) ?
Si3 C14 Zr2 C13 . . . . -123.51(18) ?
C13 C14 Zr2 C17 . . . . 146.57(13) ?
C15 C14 Zr2 C17 . . . . -101.06(13) ?
Si3 C14 Zr2 C17 . . . . 23.05(11) ?
C13 C14 Zr2 C11 . . . . -76.07(14) ?
C15 C14 Zr2 C11 . . . . 36.30(12) ?
Si3 C14 Zr2 C11 . . . . 160.41(15) ?
C13 C14 Zr2 C18 . . . . 178.45(13) ?
C15 C14 Zr2 C18 . . . . -69.18(13) ?
Si3 C14 Zr2 C18 . . . . 54.94(11) ?
C16 C17 Zr2 O3 . . . . 56.83(15) ?
C18 C17 Zr2 O3 . . . . -55.41(15) ?
Si4 C17 Zr2 O3 . . . . -179.71(8) ?
C16 C17 Zr2 O1 . . . . -54.13(13) ?
C18 C17 Zr2 O1 . . . . -166.37(12) ?
Si4 C17 Zr2 O1 . . . . 69.33(11) ?
C16 C17 Zr2 C20 . . . . 36.44(12) ?
C18 C17 Zr2 C20 . . . . -75.80(13) ?
Si4 C17 Zr2 C20 . . . . 159.90(15) ?
C18 C17 Zr2 C16 . . . . -112.23(18) ?
Si4 C17 Zr2 C16 . . . . 123.46(18) ?
C16 C17 Zr2 C19 . . . . 76.59(14) ?
C18 C17 Zr2 C19 . . . . -35.65(12) ?
Si4 C17 Zr2 C19 . . . . -159.95(15) ?
C16 C17 Zr2 C15 . . . . 174.42(13) ?
C18 C17 Zr2 C15 . . . . 62.19(13) ?
Si4 C17 Zr2 C15 . . . . -62.12(11) ?
C16 C17 Zr2 C12 . . . . -157.19(12) ?
C18 C17 Zr2 C12 . . . . 90.57(15) ?
Si4 C17 Zr2 C12 . . . . -33.73(16) ?
C16 C17 Zr2 C13 . . . . -136.46(13) ?
C18 C17 Zr2 C13 . . . . 111.31(13) ?
Si4 C17 Zr2 C13 . . . . -12.99(13) ?
C16 C17 Zr2 C14 . . . . -154.16(13) ?
C18 C17 Zr2 C14 . . . . 93.60(13) ?
Si4 C17 Zr2 C14 . . . . -30.70(11) ?
C16 C17 Zr2 C11 . . . . 167.82(12) ?
C18 C17 Zr2 C11 . . . . 55.59(14) ?
Si4 C17 Zr2 C11 . . . . -68.71(13) ?
C16 C17 Zr2 C18 . . . . 112.23(18) ?
Si4 C17 Zr2 C18 . . . . -124.30(18) ?
C15 C11 Zr2 O3 . . . . 150.17(14) ?
C12 C11 Zr2 O3 . . . . -95.27(13) ?
C15 C11 Zr2 O1 . . . . -114.68(13) ?
C12 C11 Zr2 O1 . . . . -0.12(15) ?
C15 C11 Zr2 C20 . . . . 78.66(16) ?
C12 C11 Zr2 C20 . . . . -166.77(12) ?
C15 C11 Zr2 C16 . . . . 25.5(2) ?
C12 C11 Zr2 C16 . . . . 140.07(15) ?
C15 C11 Zr2 C19 . . . . 69.65(14) ?
C12 C11 Zr2 C19 . . . . -175.79(13) ?
C12 C11 Zr2 C15 . . . . 114.56(19) ?
C15 C11 Zr2 C12 . . . . -114.56(19) ?
C15 C11 Zr2 C13 . . . . -77.51(14) ?
C12 C11 Zr2 C13 . . . . 37.06(12) ?
C15 C11 Zr2 C14 . . . . -37.09(12) ?
C12 C11 Zr2 C14 . . . . 77.48(14) ?
C15 C11 Zr2 C17 . . . . 12.73(16) ?
C12 C11 Zr2 C17 . . . . 127.30(13) ?
C15 C11 Zr2 C18 . . . . 38.80(14) ?
C12 C11 Zr2 C18 . . . . 153.36(13) ?
C19 C18 Zr2 O3 . . . . 23.56(14) ?
C17 C18 Zr2 O3 . . . . 140.25(12) ?
C19 C18 Zr2 O1 . . . . -98.90(14) ?
C17 C18 Zr2 O1 . . . . 17.78(16) ?
C19 C18 Zr2 C20 . . . . -37.49(13) ?
C17 C18 Zr2 C20 . . . . 79.19(13) ?
C19 C18 Zr2 C16 . . . . -78.22(14) ?
C17 C18 Zr2 C16 . . . . 38.46(12) ?
C17 C18 Zr2 C19 . . . . 116.69(19) ?
C19 C18 Zr2 C15 . . . . 130.09(14) ?
C17 C18 Zr2 C15 . . . . -113.22(13) ?
C19 C18 Zr2 C12 . . . . 127.11(13) ?
C17 C18 Zr2 C12 . . . . -116.21(13) ?
C19 C18 Zr2 C13 . . . . 162.05(13) ?
C17 C18 Zr2 C13 . . . . -81.26(13) ?
C19 C18 Zr2 C14 . . . . 161.15(14) ?
C17 C18 Zr2 C14 . . . . -82.17(13) ?
C19 C18 Zr2 C17 . . . . -116.69(19) ?
C19 C18 Zr2 C11 . . . . 110.25(13) ?
C17 C18 Zr2 C11 . . . . -133.06(13) ?
Zr1 O2 Zr3 O3 . . . . -2.45(12) ?
Zr1 O2 Zr3 C25 . . . . 90.30(12) ?
Zr1 O2 Zr3 C21 . . . . 78.38(13) ?
Zr1 O2 Zr3 C24 . . . . 122.47(12) ?
Zr1 O2 Zr3 C30 . . . . -143.35(11) ?
Zr1 O2 Zr3 C29 . . . . -114.18(12) ?
Zr1 O2 Zr3 C22 . . . . 107.89(12) ?
Zr1 O2 Zr3 C28 . . . . -85.90(13) ?
Zr1 O2 Zr3 C23 . . . . 135.36(11) ?
Zr1 O2 Zr3 C26 . . . . -130.59(12) ?
Zr1 O2 Zr3 C27 . . . . -99.04(12) ?
Zr2 O3 Zr3 O2 . . . . 1.73(13) ?
Zr2 O3 Zr3 C25 . . . . -82.34(12) ?
Zr2 O3 Zr3 C21 . . . . -110.52(12) ?
Zr2 O3 Zr3 C24 . . . . -85.61(13) ?
Zr2 O3 Zr3 C30 . . . . 133.44(11) ?
Zr2 O3 Zr3 C29 . . . . 141.39(12) ?
Zr2 O3 Zr3 C22 . . . . -135.65(12) ?
Zr2 O3 Zr3 C28 . . . . 114.84(12) ?
Zr2 O3 Zr3 C23 . . . . -125.11(12) ?
Zr2 O3 Zr3 C26 . . . . 92.76(13) ?
Zr2 O3 Zr3 C27 . . . . 88.26(12) ?
C21 C25 Zr3 O2 . . . . -158.97(13) ?
C24 C25 Zr3 O2 . . . . 87.11(12) ?
C21 C25 Zr3 O3 . . . . -61.05(13) ?
C24 C25 Zr3 O3 . . . . -174.97(12) ?
C24 C25 Zr3 C21 . . . . -113.92(18) ?
C21 C25 Zr3 C24 . . . . 113.92(18) ?
C21 C25 Zr3 C30 . . . . 85.39(14) ?
C24 C25 Zr3 C30 . . . . -28.53(15) ?
C21 C25 Zr3 C29 . . . . 44.73(16) ?
C24 C25 Zr3 C29 . . . . -69.19(15) ?
C21 C25 Zr3 C22 . . . . 36.68(12) ?
C24 C25 Zr3 C22 . . . . -77.24(13) ?
C21 C25 Zr3 C28 . . . . 9.7(3) ?
C24 C25 Zr3 C28 . . . . -104.2(2) ?
C21 C25 Zr3 C23 . . . . 77.06(13) ?
C24 C25 Zr3 C23 . . . . -36.86(12) ?
C21 C25 Zr3 C26 . . . . 124.67(13) ?
C24 C25 Zr3 C26 . . . . 10.75(17) ?
C21 C25 Zr3 C27 . . . . 160.0(2) ?
C24 C25 Zr3 C27 . . . . 46.1(3) ?
C25 C21 Zr3 O2 . . . . 22.85(14) ?
C22 C21 Zr3 O2 . . . . 138.38(11) ?
C25 C21 Zr3 O3 . . . . 116.92(13) ?
C22 C21 Zr3 O3 . . . . -127.55(12) ?
C22 C21 Zr3 C25 . . . . 115.52(18) ?
C25 C21 Zr3 C24 . . . . -37.49(12) ?
C22 C21 Zr3 C24 . . . . 78.03(13) ?
C25 C21 Zr3 C30 . . . . -114.14(13) ?
C22 C21 Zr3 C30 . . . . 1.38(14) ?
C25 C21 Zr3 C29 . . . . -148.01(12) ?
C22 C21 Zr3 C29 . . . . -32.48(13) ?
C25 C21 Zr3 C22 . . . . -115.52(18) ?
C25 C21 Zr3 C28 . . . . -176.08(12) ?
C22 C21 Zr3 C28 . . . . -60.56(15) ?
C25 C21 Zr3 C23 . . . . -77.43(14) ?
C22 C21 Zr3 C23 . . . . 38.09(12) ?
C25 C21 Zr3 C26 . . . . -96.94(16) ?
C22 C21 Zr3 C26 . . . . 18.58(19) ?
C25 C21 Zr3 C27 . . . . -165.1(2) ?
C22 C21 Zr3 C27 . . . . -49.5(3) ?
C23 C24 Zr3 O2 . . . . 156.61(13) ?
C25 C24 Zr3 O2 . . . . -89.06(12) ?
C23 C24 Zr3 O3 . . . . -108.16(13) ?
C25 C24 Zr3 O3 . . . . 6.17(15) ?
C23 C24 Zr3 C25 . . . . -114.33(18) ?
C23 C24 Zr3 C21 . . . . -76.89(14) ?
C25 C24 Zr3 C21 . . . . 37.44(12) ?
C23 C24 Zr3 C30 . . . . 42.65(14) ?
C25 C24 Zr3 C30 . . . . 156.98(12) ?
C23 C24 Zr3 C29 . . . . 17.13(15) ?
C25 C24 Zr3 C29 . . . . 131.45(12) ?
C23 C24 Zr3 C22 . . . . -36.41(12) ?
C25 C24 Zr3 C22 . . . . 77.92(13) ?
C23 C24 Zr3 C28 . . . . 31.4(2) ?
C25 C24 Zr3 C28 . . . . 145.73(13) ?
C25 C24 Zr3 C23 . . . . 114.33(18) ?
C23 C24 Zr3 C26 . . . . 73.17(14) ?
C25 C24 Zr3 C26 . . . . -172.50(12) ?
C23 C24 Zr3 C27 . . . . 80.79(16) ?
C25 C24 Zr3 C27 . . . . -164.88(12) ?
C26 C30 Zr3 O2 . . . . 25.05(15) ?
C29 C30 Zr3 O2 . . . . 140.69(11) ?
C26 C30 Zr3 O3 . . . . -100.68(14) ?
C29 C30 Zr3 O3 . . . . 14.97(15) ?
C26 C30 Zr3 C25 . . . . 125.17(13) ?
C29 C30 Zr3 C25 . . . . -119.18(12) ?
C26 C30 Zr3 C21 . . . . 161.56(12) ?
C29 C30 Zr3 C21 . . . . -82.79(13) ?
C26 C30 Zr3 C24 . . . . 110.43(13) ?
C29 C30 Zr3 C24 . . . . -133.92(12) ?
C26 C30 Zr3 C29 . . . . -115.65(19) ?
C26 C30 Zr3 C22 . . . . 162.30(14) ?
C29 C30 Zr3 C22 . . . . -82.06(12) ?
C26 C30 Zr3 C28 . . . . -77.13(14) ?
C29 C30 Zr3 C28 . . . . 38.52(12) ?
C26 C30 Zr3 C23 . . . . 132.04(14) ?
C29 C30 Zr3 C23 . . . . -112.31(13) ?
C29 C30 Zr3 C26 . . . . 115.65(19) ?
C26 C30 Zr3 C27 . . . . -37.23(13) ?
C29 C30 Zr3 C27 . . . . 78.42(13) ?
C28 C29 Zr3 O2 . . . . 55.01(15) ?
C30 C29 Zr3 O2 . . . . -56.79(15) ?
Si6 C29 Zr3 O2 . . . . 178.31(8) ?
C28 C29 Zr3 O3 . . . . -56.62(13) ?
C30 C29 Zr3 O3 . . . . -168.42(12) ?
Si6 C29 Zr3 O3 . . . . 66.68(11) ?
C28 C29 Zr3 C25 . . . . -160.42(12) ?
C30 C29 Zr3 C25 . . . . 87.78(14) ?
Si6 C29 Zr3 C25 . . . . -37.12(15) ?
C28 C29 Zr3 C21 . . . . -137.21(12) ?
C30 C29 Zr3 C21 . . . . 111.00(13) ?
Si6 C29 Zr3 C21 . . . . -13.91(12) ?
C28 C29 Zr3 C24 . . . . 165.64(12) ?
C30 C29 Zr3 C24 . . . . 53.85(14) ?
Si6 C29 Zr3 C24 . . . . -71.06(12) ?
C28 C29 Zr3 C30 . . . . 111.80(18) ?
Si6 C29 Zr3 C30 . . . . -124.90(18) ?
C28 C29 Zr3 C22 . . . . -153.92(13) ?
C30 C29 Zr3 C22 . . . . 94.29(13) ?
Si6 C29 Zr3 C22 . . . . -30.62(10) ?
C30 C29 Zr3 C28 . . . . -111.80(18) ?
Si6 C29 Zr3 C28 . . . . 123.30(18) ?
C28 C29 Zr3 C23 . . . . 174.48(13) ?
C30 C29 Zr3 C23 . . . . 62.69(13) ?
Si6 C29 Zr3 C23 . . . . -62.22(11) ?
C28 C29 Zr3 C26 . . . . 75.72(13) ?
C30 C29 Zr3 C26 . . . . -36.08(12) ?
Si6 C29 Zr3 C26 . . . . -160.98(14) ?
C28 C29 Zr3 C27 . . . . 35.87(12) ?
C30 C29 Zr3 C27 . . . . -75.92(13) ?
Si6 C29 Zr3 C27 . . . . 159.17(14) ?
C21 C22 Zr3 O2 . . . . -58.61(15) ?
C23 C22 Zr3 O2 . . . . 54.05(15) ?
Si5 C22 Zr3 O2 . . . . -179.88(8) ?
C21 C22 Zr3 O3 . . . . 51.70(12) ?
C23 C22 Zr3 O3 . . . . 164.36(12) ?
Si5 C22 Zr3 O3 . . . . -69.57(11) ?
C21 C22 Zr3 C25 . . . . -36.57(12) ?
C23 C22 Zr3 C25 . . . . 76.09(13) ?
Si5 C22 Zr3 C25 . . . . -157.85(14) ?
C23 C22 Zr3 C21 . . . . 112.66(18) ?
Si5 C22 Zr3 C21 . . . . -121.27(17) ?
C21 C22 Zr3 C24 . . . . -76.84(13) ?
C23 C22 Zr3 C24 . . . . 35.82(12) ?
Si5 C22 Zr3 C24 . . . . 161.89(14) ?
C21 C22 Zr3 C30 . . . . -178.77(12) ?
C23 C22 Zr3 C30 . . . . -66.11(13) ?
Si5 C22 Zr3 C30 . . . . 59.96(11) ?
C21 C22 Zr3 C29 . . . . 149.20(13) ?
C23 C22 Zr3 C29 . . . . -98.14(13) ?
Si5 C22 Zr3 C29 . . . . 27.93(10) ?
C21 C22 Zr3 C28 . . . . 134.84(12) ?
C23 C22 Zr3 C28 . . . . -112.50(13) ?
Si5 C22 Zr3 C28 . . . . 13.57(12) ?
C21 C22 Zr3 C23 . . . . -112.66(18) ?
Si5 C22 Zr3 C23 . . . . 126.07(18) ?
C21 C22 Zr3 C26 . . . . -168.70(11) ?
C23 C22 Zr3 C26 . . . . -56.04(14) ?
Si5 C22 Zr3 C26 . . . . 70.02(12) ?
C21 C22 Zr3 C27 . . . . 159.95(12) ?
C23 C22 Zr3 C27 . . . . -87.39(15) ?
Si5 C22 Zr3 C27 . . . . 38.67(15) ?
C27 C28 Zr3 O2 . . . . -25.96(14) ?
C29 C28 Zr3 O2 . . . . -141.84(11) ?
C27 C28 Zr3 O3 . . . . -120.93(13) ?
C29 C28 Zr3 O3 . . . . 123.20(13) ?
C27 C28 Zr3 C25 . . . . 166.3(2) ?
C29 C28 Zr3 C25 . . . . 50.5(3) ?
C27 C28 Zr3 C21 . . . . 173.07(12) ?
C29 C28 Zr3 C21 . . . . 57.19(15) ?
C27 C28 Zr3 C24 . . . . 91.45(17) ?
C29 C28 Zr3 C24 . . . . -24.4(2) ?
C27 C28 Zr3 C30 . . . . 77.21(14) ?
C29 C28 Zr3 C30 . . . . -38.67(12) ?
C27 C28 Zr3 C29 . . . . 115.88(19) ?
C27 C28 Zr3 C22 . . . . 143.56(13) ?
C29 C28 Zr3 C22 . . . . 27.68(14) ?
C27 C28 Zr3 C23 . . . . 109.57(13) ?
C29 C28 Zr3 C23 . . . . -6.31(15) ?
C27 C28 Zr3 C26 . . . . 37.07(13) ?
C29 C28 Zr3 C26 . . . . -78.81(13) ?
C29 C28 Zr3 C27 . . . . -115.88(19) ?
C24 C23 Zr3 O2 . . . . -25.13(14) ?
C22 C23 Zr3 O2 . . . . -141.45(12) ?
C24 C23 Zr3 O3 . . . . 96.31(14) ?
C22 C23 Zr3 O3 . . . . -20.02(16) ?
C24 C23 Zr3 C25 . . . . 37.50(12) ?
C22 C23 Zr3 C25 . . . . -78.83(13) ?
C24 C23 Zr3 C21 . . . . 78.14(14) ?
C22 C23 Zr3 C21 . . . . -38.19(11) ?
C22 C23 Zr3 C24 . . . . -116.32(19) ?
C24 C23 Zr3 C30 . . . . -135.46(14) ?
C22 C23 Zr3 C30 . . . . 108.22(13) ?
C24 C23 Zr3 C29 . . . . -164.86(13) ?
C22 C23 Zr3 C29 . . . . 78.82(13) ?
C24 C23 Zr3 C22 . . . . 116.32(19) ?
C24 C23 Zr3 C28 . . . . -161.53(12) ?
C22 C23 Zr3 C28 . . . . 82.15(14) ?
C24 C23 Zr3 C26 . . . . -112.62(13) ?
C22 C23 Zr3 C26 . . . . 131.06(13) ?
C24 C23 Zr3 C27 . . . . -125.21(13) ?
C22 C23 Zr3 C27 . . . . 118.47(13) ?
C30 C26 Zr3 O2 . . . . -157.27(13) ?
C27 C26 Zr3 O2 . . . . 88.54(13) ?
C30 C26 Zr3 O3 . . . . 105.60(14) ?
C27 C26 Zr3 O3 . . . . -8.59(16) ?
C30 C26 Zr3 C25 . . . . -81.69(16) ?
C27 C26 Zr3 C25 . . . . 164.13(12) ?
C30 C26 Zr3 C21 . . . . -30.32(19) ?
C27 C26 Zr3 C21 . . . . -144.50(13) ?
C30 C26 Zr3 C24 . . . . -75.79(14) ?
C27 C26 Zr3 C24 . . . . 170.03(12) ?
C27 C26 Zr3 C30 . . . . -114.19(19) ?
C30 C26 Zr3 C29 . . . . 36.87(12) ?
C27 C26 Zr3 C29 . . . . -77.32(13) ?
C30 C26 Zr3 C22 . . . . -19.56(15) ?
C27 C26 Zr3 C22 . . . . -133.75(12) ?
C30 C26 Zr3 C28 . . . . 77.48(14) ?
C27 C26 Zr3 C28 . . . . -36.71(12) ?
C30 C26 Zr3 C23 . . . . -45.70(14) ?
C27 C26 Zr3 C23 . . . . -159.89(13) ?
C30 C26 Zr3 C27 . . . . 114.19(19) ?
C28 C27 Zr3 O2 . . . . 156.35(13) ?
C26 C27 Zr3 O2 . . . . -88.99(13) ?
C28 C27 Zr3 O3 . . . . 58.56(13) ?
C26 C27 Zr3 O3 . . . . 173.22(12) ?
C28 C27 Zr3 C25 . . . . -162.8(2) ?
C26 C27 Zr3 C25 . . . . -48.1(3) ?
C28 C27 Zr3 C21 . . . . -16.4(3) ?
C26 C27 Zr3 C21 . . . . 98.3(2) ?
C28 C27 Zr3 C24 . . . . -128.79(13) ?
C26 C27 Zr3 C24 . . . . -14.12(17) ?
C28 C27 Zr3 C30 . . . . -77.56(14) ?
C26 C27 Zr3 C30 . . . . 37.10(12) ?
C28 C27 Zr3 C29 . . . . -36.75(12) ?
C26 C27 Zr3 C29 . . . . 77.91(14) ?
C28 C27 Zr3 C22 . . . . -50.18(17) ?
C26 C27 Zr3 C22 . . . . 64.48(16) ?
C26 C27 Zr3 C28 . . . . 114.66(19) ?
C28 C27 Zr3 C23 . . . . -90.09(14) ?
C26 C27 Zr3 C23 . . . . 24.57(16) ?
C28 C27 Zr3 C26 . . . . -114.66(19) ?
